data_2237243
loop_
_publ_author_name
'Selent, Detlef'
'Spannenberg, Anke'
'B\"orner, Armin'

_publ_section_title
;
 Carbonyl{3,3'-di-<i>tert</i>-butyl-5,5'-dimethoxy-2,2'-bis[(4,4,5,5-tetramethyl-1,3,2-dioxaphospholan-2-yl)oxy]biphenyl-\k^2^<i>P</i>,<i>P</i>'}hydrido(triphenylphosphane-\k<i>P</i>)rhodium(I)
 diethyl ether trisolvate
;
_journal_coeditor_code WM2697
_journal_issue 1
_journal_name_full 'Acta Crystallographica Section E'
_journal_page_first m14
_journal_paper_doi 10.1107/S1600536812049124
_journal_volume 69
_journal_year 2013
_chemical_formula_iupac '[Rh H (C74 H68 O8 P2) (C18 H15 P) (C O)], 3C4 H10 O'
_chemical_formula_moiety 'C93 H84 O9 P3 Rh, 3 (C4 H10 O)'
_chemical_formula_sum 'C105 H114 O12 P3 Rh'
_chemical_formula_weight 1763.78
_chemical_name_systematic
;
Carbonyl{3,3'-di-<i>tert</i>-butyl-5,5'-dimethoxy-2,2'-bis[(4,4,5,5-
tetramethyl-1,3,2-dioxaphospholan-2-yl)oxy]biphenyl-
\k^2^<i>P</i>,<i>P</i>'}hydrido(triphenylphosphane-\k<i>P</i>)rhodium(I)
diethyl ether trisolvate
;
_space_group_IT_number 2
_space_group_name_Hall '-P 1'
_symmetry_cell_setting triclinic
_symmetry_space_group_name_Hall '-P 1'
_symmetry_space_group_name_H-M 'P -1'
_atom_sites_solution_hydrogens geom
_atom_sites_solution_primary direct
_atom_sites_solution_secondary difmap
_audit_creation_method SHELXL-97
_cell_angle_alpha 112.3450(10)
_cell_angle_beta 101.1350(10)
_cell_angle_gamma 96.7570(10)
_cell_formula_units_Z 4
_cell_length_a 21.1611(4)
_cell_length_b 22.1298(4)
_cell_length_c 22.6020(4)
_cell_measurement_reflns_used 9259
_cell_measurement_temperature 150(2)
_cell_measurement_theta_max 28.65
_cell_measurement_theta_min 2.25
_cell_volume 9389.9(3)
_computing_cell_refinement 'SAINT (Bruker, 2009)'
_computing_data_collection 'APEX2 (Bruker, 2011)'
_computing_data_reduction 'SAINT (Bruker, 2009)'
_computing_molecular_graphics 'XP in SHELXTL (Sheldrick, 2008)'
_computing_publication_material 'SHELXTL (Sheldrick, 2008)'
_computing_structure_refinement 'SHELXL97 (Sheldrick, 2008)'
_computing_structure_solution 'SHELXS97 (Sheldrick, 2008)'
_diffrn_ambient_temperature 150(2)
_diffrn_detector_area_resol_mean 8.3333
_diffrn_measured_fraction_theta_full 1.000
_diffrn_measured_fraction_theta_max 1.000
_diffrn_measurement_device_type 'Bruker Kappa APEXII DUO'
_diffrn_measurement_method 'omega scans'
_diffrn_radiation_monochromator 'curved graphite'
_diffrn_radiation_source 'fine-focus sealed tube'
_diffrn_radiation_type MoK\a
_diffrn_radiation_wavelength 0.71073
_diffrn_reflns_av_R_equivalents 0.0726
_diffrn_reflns_av_sigmaI/netI 0.0405
_diffrn_reflns_limit_h_max 27
_diffrn_reflns_limit_h_min -27
_diffrn_reflns_limit_k_max 28
_diffrn_reflns_limit_k_min -28
_diffrn_reflns_limit_l_max 29
_diffrn_reflns_limit_l_min -29
_diffrn_reflns_number 388867
_diffrn_reflns_theta_full 27.50
_diffrn_reflns_theta_max 27.50
_diffrn_reflns_theta_min 1.45
_exptl_absorpt_coefficient_mu 0.293
_exptl_absorpt_correction_T_max 1.00
_exptl_absorpt_correction_T_min 0.94
_exptl_absorpt_correction_type multi-scan
_exptl_absorpt_process_details '(SADABS; Bruker, 2008)'
_exptl_crystal_colour colorless
_exptl_crystal_density_diffrn 1.248
_exptl_crystal_density_method 'not measured'
_exptl_crystal_description prism
_exptl_crystal_F_000 3720
_exptl_crystal_size_max 0.44
_exptl_crystal_size_mid 0.39
_exptl_crystal_size_min 0.18
_platon_squeeze_details
;
Contributions of further disordered solvent molecules were removed
from the diffraction data with PLATON / SQUEEZE (Spek, 2009).
;
_refine_diff_density_max 1.427
_refine_diff_density_min -0.992
_refine_ls_extinction_method none
_refine_ls_goodness_of_fit_ref 1.046
_refine_ls_hydrogen_treatment mixed
_refine_ls_matrix_type full
_refine_ls_number_parameters 1866
_refine_ls_number_reflns 43155
_refine_ls_number_restraints 55
_refine_ls_restrained_S_all 1.055
_refine_ls_R_factor_all 0.0779
_refine_ls_R_factor_gt 0.0532
_refine_ls_shift/su_max 0.001
_refine_ls_shift/su_mean 0.000
_refine_ls_structure_factor_coef Fsqd
_refine_ls_weighting_details 'calc w=1/[\s^2^(Fo^2^)+(0.0834P)^2^+5.5129P] where P=(Fo^2^+2Fc^2^)/3'
_refine_ls_weighting_scheme calc
_refine_ls_wR_factor_gt 0.1410
_refine_ls_wR_factor_ref 0.1523
_reflns_number_gt 32017
_reflns_number_total 43155
_reflns_threshold_expression I>2sigma(I)
_cod_data_source_file wm2697.cif
_cod_data_source_block I
_cod_database_code 2237243
_cod_database_fobs_code 2237243

loop_
_symmetry_equiv_pos_as_xyz
'x, y, z'
'-x, -y, -z'

loop_
_atom_site_type_symbol
_atom_site_label
_atom_site_fract_x
_atom_site_fract_y
_atom_site_fract_z
_atom_site_U_iso_or_equiv
_atom_site_adp_type
_atom_site_calc_flag
_atom_site_refinement_flags
_atom_site_occupancy
_atom_site_symmetry_multiplicity
C C181 -0.14393(10) 0.43500(17) 0.21835(17) 0.0714(8) Uani d GU 1 1
C C182 -0.18041(12) 0.46717(16) 0.18632(17) 0.0725(9) Uani d GU 1 1
H H182 -0.1587 0.4978 0.1728 0.087 Uiso calc R 1 1
C C183 -0.24866(12) 0.45451(19) 0.17406(18) 0.0876(10) Uani d GU 1 1
H H183 -0.2736 0.4765 0.1522 0.105 Uiso calc R 1 1
C C184 -0.28042(10) 0.40967(19) 0.1938(2) 0.1025(11) Uani d GU 1 1
H H184 -0.3271 0.4010 0.1855 0.123 Uiso calc R 1 1
C C185 -0.24395(13) 0.37750(18) 0.2259(2) 0.1012(10) Uani d GU 1 1
H H185 -0.2657 0.3469 0.2394 0.121 Uiso calc R 1 1
C C186 -0.17570(13) 0.39016(18) 0.23812(19) 0.0873(9) Uani d GU 1 1
H H186 -0.1508 0.3682 0.2600 0.105 Uiso calc R 1 1
O O19 0.1836(3) 0.8334(3) 0.1238(3) 0.0631(15) Uani d PD 0.50 1
C C187 0.1235(3) 0.8479(4) 0.0984(4) 0.077(2) Uani d PDU 0.50 1
H H18A 0.1114 0.8838 0.1338 0.093 Uiso calc PR 0.50 1
H H18B 0.0875 0.8077 0.0794 0.093 Uiso calc PR 0.50 1
C C188 0.1356(4) 0.8703(4) 0.0452(4) 0.070(2) Uani d PDU 0.50 1
H H18C 0.0955 0.8815 0.0258 0.105 Uiso calc PR 0.50 1
H H18D 0.1474 0.8342 0.0106 0.105 Uiso calc PR 0.50 1
H H18E 0.1717 0.9098 0.0648 0.105 Uiso calc PR 0.50 1
C C189 0.1735(5) 0.8107(6) 0.1728(5) 0.098(3) Uani d PDU 0.50 1
H H18F 0.1392 0.7690 0.1534 0.117 Uiso calc PR 0.50 1
H H18G 0.1605 0.8451 0.2088 0.117 Uiso calc PR 0.50 1
C C190 0.2406(5) 0.7985(6) 0.1977(6) 0.102(3) Uani d PDU 0.50 1
H H19A 0.2391 0.7824 0.2323 0.154 Uiso calc PR 0.50 1
H H19B 0.2736 0.8403 0.2159 0.154 Uiso calc PR 0.50 1
H H19C 0.2525 0.7649 0.1609 0.154 Uiso calc PR 0.50 1
C C1 0.57231(16) 0.83998(16) 0.26418(15) 0.0344(7) Uani d . 1 1
C C2 0.63930(9) 0.99152(8) 0.45993(9) 0.0312(6) Uani d G 1 1
C C3 0.57380(8) 0.99575(9) 0.44256(8) 0.0379(7) Uani d G 1 1
H H3 0.5431 0.9593 0.4069 0.046 Uiso calc R 1 1
C C4 0.55321(8) 1.05328(11) 0.47742(10) 0.0463(9) Uani d G 1 1
H H4 0.5084 1.0562 0.4655 0.056 Uiso calc R 1 1
C C5 0.59811(11) 1.10659(9) 0.52964(10) 0.0481(9) Uani d G 1 1
H H5 0.5840 1.1459 0.5535 0.058 Uiso calc R 1 1
C C6 0.66360(9) 1.10236(9) 0.54702(9) 0.0461(8) Uani d G 1 1
H H6 0.6943 1.1388 0.5827 0.055 Uiso calc R 1 1
C C7 0.68420(7) 1.04483(10) 0.51216(9) 0.0368(7) Uani d G 1 1
H H7 0.7290 1.0419 0.5240 0.044 Uiso calc R 1 1
C C8 0.61093(9) 0.84922(9) 0.41973(10) 0.0330(7) Uani d G 1 1
C C9 0.57987(11) 0.86408(9) 0.47088(9) 0.0393(8) Uani d G 1 1
H H9 0.5848 0.9092 0.5010 0.047 Uiso calc R 1 1
C C10 0.54166(11) 0.81294(12) 0.47794(10) 0.0499(9) Uani d G 1 1
H H10 0.5204 0.8231 0.5129 0.060 Uiso calc R 1 1
C C11 0.53451(11) 0.74694(10) 0.43386(12) 0.0552(10) Uani d G 1 1
H H11 0.5084 0.7120 0.4387 0.066 Uiso calc R 1 1
C C12 0.56557(12) 0.73208(8) 0.38271(11) 0.0543(9) Uani d G 1 1
H H12 0.5607 0.6870 0.3526 0.065 Uiso calc R 1 1
C C13 0.60378(11) 0.78322(10) 0.37564(9) 0.0408(8) Uani d G 1 1
H H13 0.6250 0.7731 0.3407 0.049 Uiso calc R 1 1
C C14 0.74426(8) 0.92469(10) 0.46391(8) 0.0321(6) Uani d G 1 1
C C15 0.74770(9) 0.91243(11) 0.52025(10) 0.0421(8) Uani d G 1 1
H H15 0.7094 0.8906 0.5260 0.050 Uiso calc R 1 1
C C16 0.80712(12) 0.93219(12) 0.56824(8) 0.0535(10) Uani d G 1 1
H H16 0.8095 0.9238 0.6067 0.064 Uiso calc R 1 1
C C17 0.86311(9) 0.96420(12) 0.55989(10) 0.0560(11) Uani d G 1 1
H H17 0.9037 0.9777 0.5927 0.067 Uiso calc R 1 1
C C18 0.85968(8) 0.97646(12) 0.50354(11) 0.0509(9) Uani d G 1 1
H H18 0.8979 0.9983 0.4978 0.061 Uiso calc R 1 1
C C19 0.80026(9) 0.95671(11) 0.45556(9) 0.0402(8) Uani d G 1 1
H H19 0.7979 0.9651 0.4171 0.048 Uiso calc R 1 1
C C20 0.76745(14) 0.73280(14) 0.23918(14) 0.0277(6) Uani d . 1 1
C C21 0.82714(14) 0.79459(13) 0.25618(13) 0.0253(6) Uani d . 1 1
C C22 0.76466(14) 0.71297(15) 0.29712(14) 0.0294(6) Uani d . 1 1
C C23 0.76259(15) 0.76163(15) 0.35759(14) 0.0314(6) Uani d . 1 1
H H23 0.7636 0.8063 0.3625 0.038 Uiso calc R 1 1
C C24 0.75911(16) 0.74548(17) 0.41073(15) 0.0371(7) Uani d . 1 1
H H24 0.7586 0.7793 0.4519 0.045 Uiso calc R 1 1
C C25 0.75643(18) 0.68015(17) 0.40378(16) 0.0423(8) Uani d . 1 1
H H25 0.7540 0.6690 0.4400 0.051 Uiso calc R 1 1
C C26 0.7573(2) 0.63168(18) 0.34410(17) 0.0474(9) Uani d . 1 1
H H26 0.7549 0.5867 0.3389 0.057 Uiso calc R 1 1
C C27 0.76189(18) 0.64815(16) 0.29107(16) 0.0415(8) Uani d . 1 1
H H27 0.7631 0.6143 0.2502 0.050 Uiso calc R 1 1
C C28 0.76360(10) 0.67045(8) 0.17628(8) 0.0317(6) Uani d G 1 1
C C29 0.70394(8) 0.63975(10) 0.12864(10) 0.0414(8) Uani d G 1 1
H H29 0.6662 0.6585 0.1339 0.050 Uiso calc R 1 1
C C30 0.69953(10) 0.58161(10) 0.07329(9) 0.0539(10) Uani d G 1 1
H H30 0.6588 0.5606 0.0407 0.065 Uiso calc R 1 1
C C31 0.75479(12) 0.55416(9) 0.06559(9) 0.0518(10) Uani d G 1 1
H H31 0.7518 0.5144 0.0278 0.062 Uiso calc R 1 1
C C32 0.81446(10) 0.58486(10) 0.11324(10) 0.0435(8) Uani d G 1 1
H H32 0.8522 0.5661 0.1080 0.052 Uiso calc R 1 1
C C33 0.81887(8) 0.64300(9) 0.16858(9) 0.0368(7) Uani d G 1 1
H H33 0.8596 0.6640 0.2011 0.044 Uiso calc R 1 1
C C34 0.86246(14) 0.78453(14) 0.20024(14) 0.0289(6) Uani d . 1 1
C C35 0.82838(16) 0.77862(15) 0.13847(14) 0.0326(6) Uani d . 1 1
H H35 0.7827 0.7792 0.1302 0.039 Uiso calc R 1 1
C C36 0.86027(18) 0.77191(16) 0.08858(16) 0.0403(7) Uani d . 1 1
H H36 0.8364 0.7685 0.0469 0.048 Uiso calc R 1 1
C C37 0.92653(18) 0.77015(17) 0.09948(17) 0.0445(8) Uani d . 1 1
H H37 0.9484 0.7664 0.0657 0.053 Uiso calc R 1 1
C C38 0.96053(18) 0.77392(17) 0.15953(18) 0.0439(8) Uani d . 1 1
H H38 1.0057 0.7713 0.1668 0.053 Uiso calc R 1 1
C C39 0.92890(16) 0.78156(17) 0.20955(17) 0.0398(8) Uani d . 1 1
H H39 0.9531 0.7848 0.2511 0.048 Uiso calc R 1 1
C C40 0.88030(14) 0.81697(15) 0.32105(14) 0.0281(6) Uani d . 1 1
C C41 0.90873(15) 0.77224(17) 0.34205(15) 0.0349(7) Uani d . 1 1
H H41 0.8907 0.7257 0.3190 0.042 Uiso calc R 1 1
C C42 0.96277(17) 0.7950(2) 0.39597(18) 0.0474(9) Uani d . 1 1
H H42 0.9812 0.7640 0.4099 0.057 Uiso calc R 1 1
C C43 0.99033(17) 0.8625(2) 0.42983(18) 0.0501(9) Uani d . 1 1
H H43 1.0277 0.8779 0.4668 0.060 Uiso calc R 1 1
C C44 0.96293(17) 0.90744(19) 0.40935(17) 0.0453(8) Uani d . 1 1
H H44 0.9816 0.9539 0.4321 0.054 Uiso calc R 1 1
C C45 0.90819(15) 0.88456(16) 0.35559(15) 0.0351(7) Uani d . 1 1
H H45 0.8895 0.9158 0.3422 0.042 Uiso calc R 1 1
C C46 0.67384(14) 0.86482(15) 0.13299(13) 0.0273(6) Uani d . 1 1
C C47 0.62165(14) 0.83177(16) 0.07520(14) 0.0317(6) Uani d . 1 1
C C48 0.60251(16) 0.86930(17) 0.03994(14) 0.0353(7) Uani d . 1 1
H H48 0.5679 0.8485 0.0004 0.042 Uiso calc R 1 1
C C49 0.63162(16) 0.93487(17) 0.06013(14) 0.0370(7) Uani d . 1 1
C C50 0.68016(15) 0.96774(15) 0.11859(14) 0.0307(6) Uani d . 1 1
H H50 0.6986 1.0139 0.1337 0.037 Uiso calc R 1 1
C C51 0.70198(14) 0.93198(14) 0.15555(13) 0.0265(6) Uani d . 1 1
C C52 0.75892(14) 0.97027(14) 0.21497(13) 0.0256(6) Uani d . 1 1
C C53 0.82131(14) 0.95697(14) 0.21089(14) 0.0279(6) Uani d . 1 1
H H53 0.8264 0.9215 0.1731 0.033 Uiso calc R 1 1
C C54 0.87523(14) 0.99607(15) 0.26254(16) 0.0320(6) Uani d . 1 1
C C55 0.86843(15) 1.04907(15) 0.31751(16) 0.0327(6) Uani d . 1 1
H H55 0.9065 1.0753 0.3523 0.039 Uiso calc R 1 1
C C56 0.80727(14) 1.06460(14) 0.32281(14) 0.0279(6) Uani d . 1 1
C C57 0.75257(13) 1.02281(14) 0.27075(13) 0.0255(6) Uani d . 1 1
C C58 0.58923(16) 0.75755(17) 0.04770(15) 0.0382(7) Uani d . 1 1
C C59 0.52858(19) 0.7380(2) -0.01132(18) 0.0547(10) Uani d . 1 1
H H59A 0.5068 0.6914 -0.0252 0.082 Uiso calc R 1 1
H H59B 0.5427 0.7431 -0.0483 0.082 Uiso calc R 1 1
H H59C 0.4977 0.7671 0.0020 0.082 Uiso calc R 1 1
C C60 0.63865(19) 0.71500(18) 0.02257(17) 0.0469(8) Uani d . 1 1
H H60A 0.6778 0.7261 0.0590 0.070 Uiso calc R 1 1
H H60B 0.6514 0.7242 -0.0131 0.070 Uiso calc R 1 1
H H60C 0.6183 0.6675 0.0058 0.070 Uiso calc R 1 1
C C61 0.56379(18) 0.74027(19) 0.09960(17) 0.0456(8) Uani d . 1 1
H H61A 0.6010 0.7479 0.1368 0.068 Uiso calc R 1 1
H H61B 0.5410 0.6932 0.0796 0.068 Uiso calc R 1 1
H H61C 0.5331 0.7686 0.1155 0.068 Uiso calc R 1 1
C C62 0.6526(2) 1.0214(2) 0.0235(2) 0.0568(10) Uani d . 1 1
H H62A 0.6602 1.0573 0.0678 0.085 Uiso calc R 1 1
H H62B 0.6328 1.0364 -0.0100 0.085 Uiso calc R 1 1
H H62C 0.6946 1.0098 0.0165 0.085 Uiso calc R 1 1
C C63 0.94820(18) 0.93748(18) 0.2054(2) 0.0538(10) Uani d . 1 1
H H63A 0.9232 0.8939 0.1979 0.081 Uiso calc R 1 1
H H63B 0.9951 0.9363 0.2110 0.081 Uiso calc R 1 1
H H63C 0.9324 0.9478 0.1673 0.081 Uiso calc R 1 1
C C64 0.80299(15) 1.12667(15) 0.38167(14) 0.0311(6) Uani d . 1 1
C C65 0.87094(17) 1.16401(18) 0.42862(17) 0.0472(8) Uani d . 1 1
H H65A 0.8665 1.2042 0.4646 0.071 Uiso calc R 1 1
H H65B 0.8995 1.1769 0.4042 0.071 Uiso calc R 1 1
H H65C 0.8904 1.1349 0.4471 0.071 Uiso calc R 1 1
C C66 0.77412(19) 1.17556(17) 0.35638(17) 0.0448(8) Uani d . 1 1
H H66A 0.7288 1.1548 0.3292 0.067 Uiso calc R 1 1
H H66B 0.8009 1.1866 0.3296 0.067 Uiso calc R 1 1
H H66C 0.7742 1.2165 0.3942 0.067 Uiso calc R 1 1
C C67 0.76009(18) 1.10851(18) 0.42264(16) 0.0447(8) Uani d . 1 1
H H67A 0.7159 1.0848 0.3941 0.067 Uiso calc R 1 1
H H67B 0.7570 1.1494 0.4586 0.067 Uiso calc R 1 1
H H67C 0.7800 1.0797 0.4413 0.067 Uiso calc R 1 1
C C68 0.53496(14) 1.05328(16) 0.28807(14) 0.0303(6) Uani d . 1 1
C C69 0.53080(14) 1.01804(15) 0.20919(13) 0.0285(6) Uani d . 1 1
C C70 0.54424(10) 1.12928(8) 0.32133(9) 0.0346(7) Uani d G 1 1
C C71 0.58078(11) 1.16100(10) 0.38704(9) 0.0447(8) Uani d G 1 1
H H71 0.6034 1.1365 0.4074 0.054 Uiso calc R 1 1
C C72 0.58424(12) 1.22864(11) 0.42292(8) 0.0572(10) Uani d G 1 1
H H72 0.6092 1.2503 0.4678 0.069 Uiso calc R 1 1
C C73 0.55115(13) 1.26456(8) 0.39311(11) 0.0585(10) Uani d G 1 1
H H73 0.5535 1.3108 0.4176 0.070 Uiso calc R 1 1
C C74 0.51461(12) 1.23284(10) 0.32741(11) 0.0494(9) Uani d G 1 1
H H74 0.4920 1.2574 0.3070 0.059 Uiso calc R 1 1
C C75 0.51116(10) 1.16520(10) 0.29152(8) 0.0396(7) Uani d G 1 1
H H75 0.4862 1.1435 0.2466 0.048 Uiso calc R 1 1
C C76 0.47551(8) 1.02122(11) 0.30545(10) 0.0369(7) Uani d G 1 1
C C77 0.43269(11) 1.05876(10) 0.33438(10) 0.0470(9) Uani d G 1 1
H H77 0.4390 1.1050 0.3435 0.056 Uiso calc R 1 1
C C78 0.38070(10) 1.02872(14) 0.34997(11) 0.0610(12) Uani d G 1 1
H H78 0.3514 1.0544 0.3697 0.073 Uiso calc R 1 1
C C79 0.37154(9) 0.96113(15) 0.33662(13) 0.0712(14) Uani d G 1 1
H H79 0.3360 0.9406 0.3473 0.085 Uiso calc R 1 1
C C80 0.41436(12) 0.92358(11) 0.30769(13) 0.0625(12) Uani d G 1 1
H H80 0.4081 0.8774 0.2986 0.075 Uiso calc R 1 1
C C81 0.46635(10) 0.95362(11) 0.29210(11) 0.0447(8) Uani d G 1 1
H H81 0.4956 0.9280 0.2723 0.054 Uiso calc R 1 1
C C82 0.55575(9) 1.06648(9) 0.17980(9) 0.0321(7) Uani d G 1 1
C C83 0.61258(9) 1.11574(10) 0.21531(8) 0.0381(7) Uani d G 1 1
H H83 0.6367 1.1188 0.2568 0.046 Uiso calc R 1 1
C C84 0.63407(9) 1.16046(10) 0.19014(11) 0.0488(9) Uani d G 1 1
H H84 0.6729 1.1941 0.2144 0.059 Uiso calc R 1 1
C C85 0.59872(12) 1.15592(12) 0.12945(12) 0.0602(11) Uani d G 1 1
H H85 0.6134 1.1865 0.1122 0.072 Uiso calc R 1 1
C C86 0.54189(11) 1.10666(13) 0.09394(9) 0.0538(10) Uani d G 1 1
H H86 0.5177 1.1036 0.0525 0.065 Uiso calc R 1 1
C C87 0.52041(9) 1.06194(10) 0.11912(9) 0.0403(8) Uani d G 1 1
H H87 0.4816 1.0283 0.0948 0.048 Uiso calc R 1 1
C C88 0.46316(15) 0.97476(17) 0.16744(14) 0.0337(7) Uani d . 1 1
C C89 0.40626(15) 1.00146(18) 0.16901(15) 0.0378(7) Uani d . 1 1
H H89 0.4098 1.0474 0.1958 0.045 Uiso calc R 1 1
C C90 0.34496(17) 0.9614(2) 0.13177(17) 0.0488(9) Uani d . 1 1
H H90 0.3068 0.9800 0.1335 0.059 Uiso calc R 1 1
C C91 0.33892(19) 0.8947(2) 0.0922(2) 0.0615(11) Uani d . 1 1
H H91 0.2967 0.8669 0.0678 0.074 Uiso calc R 1 1
C C92 0.3949(2) 0.8688(2) 0.0885(2) 0.0674(12) Uani d . 1 1
H H92 0.3914 0.8235 0.0599 0.081 Uiso calc R 1 1
C C93 0.45604(17) 0.90829(19) 0.12602(18) 0.0495(9) Uani d . 1 1
H H93 0.4940 0.8894 0.1233 0.059 Uiso calc R 1 1
C C94 0.14778(17) 0.42773(16) 0.31172(15) 0.0359(7) Uani d . 1 1
C C95 0.07871(9) 0.25826(7) 0.38265(9) 0.0282(6) Uani d G 1 1
C C96 0.09739(9) 0.25617(8) 0.44416(7) 0.0358(7) Uani d G 1 1
H H96 0.1217 0.2953 0.4817 0.043 Uiso calc R 1 1
C C97 0.08046(11) 0.19684(10) 0.45073(8) 0.0436(8) Uani d G 1 1
H H97 0.0932 0.1954 0.4928 0.052 Uiso calc R 1 1
C C98 0.04483(11) 0.13962(8) 0.39579(11) 0.0454(9) Uani d G 1 1
H H98 0.0333 0.0991 0.4003 0.055 Uiso calc R 1 1
C C99 0.02615(10) 0.14171(7) 0.33428(9) 0.0413(8) Uani d G 1 1
H H99 0.0018 0.1026 0.2967 0.050 Uiso calc R 1 1
C C100 0.04309(10) 0.20103(9) 0.32772(7) 0.0341(7) Uani d G 1 1
H H100 0.0303 0.2025 0.2857 0.041 Uiso calc R 1 1
C C101 0.01423(15) 0.36582(15) 0.40033(13) 0.0298(6) Uani d . 1 1
C C102 -0.03515(15) 0.32549(15) 0.40886(15) 0.0338(7) Uani d . 1 1
H H102 -0.0310 0.2818 0.4044 0.041 Uiso calc R 1 1
C C103 -0.09081(17) 0.34881(17) 0.42397(17) 0.0425(8) Uani d . 1 1
H H103 -0.1246 0.3208 0.4296 0.051 Uiso calc R 1 1
C C104 -0.09737(17) 0.41216(17) 0.43088(17) 0.0429(8) Uani d . 1 1
H H104 -0.1355 0.4279 0.4413 0.052 Uiso calc R 1 1
C C105 -0.04833(18) 0.45252(17) 0.42263(17) 0.0438(8) Uani d . 1 1
H H105 -0.0526 0.4962 0.4273 0.053 Uiso calc R 1 1
C C106 0.00737(17) 0.42973(16) 0.40760(15) 0.0364(7) Uani d . 1 1
H H106 0.0411 0.4580 0.4022 0.044 Uiso calc R 1 1
C C107 0.15474(16) 0.39268(15) 0.44692(14) 0.0339(7) Uani d . 1 1
C C108 0.21837(18) 0.39996(18) 0.43974(17) 0.0465(8) Uani d . 1 1
H H108 0.2259 0.3786 0.3973 0.056 Uiso calc R 1 1
C C109 0.2713(2) 0.4382(2) 0.4940(2) 0.0656(12) Uani d . 1 1
H H109 0.3149 0.4422 0.4889 0.079 Uiso calc R 1 1
C C110 0.2598(3) 0.4703(2) 0.5555(2) 0.0666(13) Uani d . 1 1
H H110 0.2957 0.4971 0.5926 0.080 Uiso calc R 1 1
C C111 0.1968(2) 0.46388(18) 0.56333(17) 0.0545(11) Uani d . 1 1
H H111 0.1894 0.4862 0.6057 0.065 Uiso calc R 1 1
C C112 0.14446(19) 0.42505(16) 0.50976(15) 0.0427(8) Uani d . 1 1
H H112 0.1011 0.4202 0.5155 0.051 Uiso calc R 1 1
C C113 0.20157(13) 0.16831(14) 0.19164(13) 0.0267(6) Uani d . 1 1
C C114 0.26218(14) 0.22995(15) 0.23807(14) 0.0306(6) Uani d . 1 1
C C115 0.19264(9) 0.11448(8) 0.21912(10) 0.0300(6) Uani d G 1 1
C C116 0.24282(8) 0.08072(10) 0.22697(10) 0.0407(8) Uani d G 1 1
H H116 0.2839 0.0935 0.2194 0.049 Uiso calc R 1 1
C C117 0.23286(10) 0.02820(10) 0.24587(11) 0.0488(9) Uani d G 1 1
H H117 0.2672 0.0051 0.2512 0.059 Uiso calc R 1 1
C C118 0.17271(11) 0.00945(9) 0.25692(11) 0.0476(9) Uani d G 1 1
H H118 0.1659 -0.0264 0.2698 0.057 Uiso calc R 1 1
C C119 0.12252(9) 0.04320(10) 0.24907(11) 0.0440(8) Uani d G 1 1
H H119 0.0814 0.0304 0.2566 0.053 Uiso calc R 1 1
C C120 0.13249(8) 0.09572(10) 0.23018(10) 0.0348(7) Uani d G 1 1
H H120 0.0982 0.1188 0.2248 0.042 Uiso calc R 1 1
C C121 0.20064(14) 0.13413(15) 0.11772(14) 0.0302(6) Uani d . 1 1
C C122 0.17908(15) 0.06569(17) 0.08276(14) 0.0363(7) Uani d . 1 1
H H122 0.1647 0.0396 0.1046 0.044 Uiso calc R 1 1
C C123 0.17812(17) 0.03434(18) 0.01602(15) 0.0421(8) Uani d . 1 1
H H123 0.1630 -0.0127 -0.0072 0.051 Uiso calc R 1 1
C C124 0.19894(17) 0.07119(19) -0.01630(15) 0.0446(8) Uani d . 1 1
H H124 0.1989 0.0497 -0.0616 0.054 Uiso calc R 1 1
C C125 0.21982(17) 0.13913(18) 0.01714(15) 0.0406(8) Uani d . 1 1
H H125 0.2340 0.1647 -0.0052 0.049 Uiso calc R 1 1
C C126 0.22042(15) 0.17098(17) 0.08366(14) 0.0344(7) Uani d . 1 1
H H126 0.2344 0.2182 0.1061 0.041 Uiso calc R 1 1
C C127 0.32285(15) 0.23608(19) 0.21114(15) 0.0379(7) Uani d . 1 1
C C128 0.35709(18) 0.2994(2) 0.22595(19) 0.0531(10) Uani d . 1 1
H H128 0.3410 0.3374 0.2495 0.064 Uiso calc R 1 1
C C129 0.4154(2) 0.3080(3) 0.2066(2) 0.0728(14) Uani d . 1 1
H H129 0.4383 0.3517 0.2165 0.087 Uiso calc R 1 1
C C130 0.4396(2) 0.2531(3) 0.1731(2) 0.0730(15) Uani d . 1 1
H H130 0.4796 0.2590 0.1608 0.088 Uiso calc R 1 1
C C131 0.40539(19) 0.1898(3) 0.15759(18) 0.0617(13) Uani d . 1 1
H H131 0.4213 0.1518 0.1337 0.074 Uiso calc R 1 1
C C132 0.34760(17) 0.1815(2) 0.17701(16) 0.0472(9) Uani d . 1 1
H H132 0.3247 0.1377 0.1667 0.057 Uiso calc R 1 1
C C133 0.28359(14) 0.23236(16) 0.30859(14) 0.0325(6) Uani d . 1 1
C C134 0.23849(15) 0.23868(17) 0.34682(15) 0.0357(7) Uani d . 1 1
H H134 0.1952 0.2425 0.3297 0.043 Uiso calc R 1 1
C C135 0.25592(16) 0.23949(18) 0.40963(15) 0.0416(8) Uani d . 1 1
H H135 0.2245 0.2438 0.4351 0.050 Uiso calc R 1 1
C C136 0.31843(17) 0.23402(19) 0.43509(16) 0.0438(8) Uani d . 1 1
H H136 0.3303 0.2344 0.4780 0.053 Uiso calc R 1 1
C C137 0.36367(17) 0.2280(2) 0.39774(17) 0.0505(9) Uani d . 1 1
H H137 0.4070 0.2244 0.4151 0.061 Uiso calc R 1 1
C C138 0.34619(16) 0.2270(2) 0.33488(16) 0.0448(8) Uani d . 1 1
H H138 0.3777 0.2226 0.3096 0.054 Uiso calc R 1 1
C C139 0.11452(14) 0.30685(13) 0.11023(13) 0.0249(6) Uani d . 1 1
C C140 0.14003(15) 0.35849(14) 0.09394(14) 0.0302(6) Uani d . 1 1
C C141 0.09580(16) 0.37419(15) 0.04957(14) 0.0333(7) Uani d . 1 1
H H141 0.1115 0.4082 0.0369 0.040 Uiso calc R 1 1
C C142 0.03095(16) 0.34220(15) 0.02404(13) 0.0313(7) Uani d . 1 1
C C143 0.00610(15) 0.29394(15) 0.04343(13) 0.0286(6) Uani d . 1 1
H H143 -0.0393 0.2731 0.0272 0.034 Uiso calc R 1 1
C C144 0.04787(14) 0.27602(13) 0.08684(12) 0.0244(6) Uani d . 1 1
C C145 0.01722(13) 0.22148(13) 0.10247(12) 0.0238(5) Uani d . 1 1
C C146 0.03493(13) 0.15995(14) 0.07974(13) 0.0253(6) Uani d . 1 1
H H146 0.0682 0.1533 0.0564 0.030 Uiso calc R 1 1
C C147 0.00396(14) 0.10776(14) 0.09116(13) 0.0274(6) Uani d . 1 1
C C148 -0.04746(14) 0.11583(14) 0.12117(13) 0.0283(6) Uani d . 1 1
H H148 -0.0693 0.0791 0.1268 0.034 Uiso calc R 1 1
C C149 -0.06831(14) 0.17682(14) 0.14359(13) 0.0271(6) Uani d . 1 1
C C150 -0.03293(14) 0.23007(13) 0.13598(13) 0.0253(6) Uani d . 1 1
C C151 0.21271(17) 0.39603(16) 0.11998(16) 0.0382(7) Uani d . 1 1
C C152 0.23336(19) 0.42886(19) 0.19566(17) 0.0486(9) Uani d . 1 1
H H15A 0.2313 0.3942 0.2127 0.073 Uiso calc R 1 1
H H15B 0.2035 0.4582 0.2119 0.073 Uiso calc R 1 1
H H15C 0.2785 0.4552 0.2109 0.073 Uiso calc R 1 1
C C153 0.2238(2) 0.4533(2) 0.0976(2) 0.0572(10) Uani d . 1 1
H H15D 0.1946 0.4839 0.1126 0.086 Uiso calc R 1 1
H H15E 0.2142 0.4347 0.0491 0.086 Uiso calc R 1 1
H H15F 0.2698 0.4777 0.1168 0.086 Uiso calc R 1 1
C C154 0.25774(18) 0.34884(19) 0.0937(2) 0.0536(10) Uani d . 1 1
H H15G 0.3033 0.3741 0.1085 0.080 Uiso calc R 1 1
H H15H 0.2440 0.3280 0.0452 0.080 Uiso calc R 1 1
H H15I 0.2549 0.3141 0.1105 0.080 Uiso calc R 1 1
C C155 0.0104(2) 0.40039(19) -0.04448(18) 0.0515(10) Uani d . 1 1
H H15J 0.0248 0.4444 -0.0071 0.077 Uiso calc R 1 1
H H15K -0.0250 0.4020 -0.0786 0.077 Uiso calc R 1 1
H H15L 0.0476 0.3881 -0.0630 0.077 Uiso calc R 1 1
C C156 -0.00040(17) -0.00332(15) 0.08294(17) 0.0402(7) Uani d . 1 1
H H15M 0.0030 0.0120 0.1304 0.060 Uiso calc R 1 1
H H15N 0.0231 -0.0398 0.0689 0.060 Uiso calc R 1 1
H H15O -0.0469 -0.0193 0.0582 0.060 Uiso calc R 1 1
C C157 -0.12895(15) 0.18259(15) 0.17211(15) 0.0333(6) Uani d . 1 1
C C158 -0.16003(18) 0.11615(17) 0.17183(18) 0.0461(8) Uani d . 1 1
H H15P -0.1731 0.0815 0.1264 0.069 Uiso calc R 1 1
H H15Q -0.1989 0.1215 0.1893 0.069 Uiso calc R 1 1
H H15R -0.1279 0.1030 0.1996 0.069 Uiso calc R 1 1
C C159 -0.18161(16) 0.2013(2) 0.12850(18) 0.0481(9) Uani d . 1 1
H H15S -0.1915 0.1686 0.0824 0.072 Uiso calc R 1 1
H H15T -0.1650 0.2459 0.1314 0.072 Uiso calc R 1 1
H H15U -0.2218 0.2014 0.1440 0.072 Uiso calc R 1 1
C C160 -0.11179(17) 0.23403(16) 0.24380(15) 0.0387(7) Uani d . 1 1
H H16A -0.1523 0.2395 0.2584 0.058 Uiso calc R 1 1
H H16B -0.0893 0.2770 0.2471 0.058 Uiso calc R 1 1
H H16C -0.0827 0.2187 0.2720 0.058 Uiso calc R 1 1
C C161 -0.03418(15) 0.45161(14) 0.17801(14) 0.0296(6) Uani d . 1 1
C C162 -0.06867(16) 0.45134(15) 0.23706(14) 0.0339(7) Uani d . 1 1
C C163 0.00807(16) 0.51957(15) 0.19385(14) 0.0326(7) Uani d . 1 1
C C164 -0.01801(17) 0.57729(15) 0.21039(14) 0.0351(7) Uani d . 1 1
H H164 -0.0627 0.5745 0.2123 0.042 Uiso calc R 1 1
C C165 0.0205(2) 0.63833(16) 0.22394(16) 0.0451(8) Uani d . 1 1
H H165 0.0020 0.6770 0.2350 0.054 Uiso calc R 1 1
C C166 0.0854(2) 0.64360(18) 0.22156(19) 0.0510(9) Uani d . 1 1
H H166 0.1121 0.6857 0.2319 0.061 Uiso calc R 1 1
C C167 0.1110(2) 0.58625(18) 0.20382(19) 0.0513(9) Uani d . 1 1
H H167 0.1554 0.5891 0.2010 0.062 Uiso calc R 1 1
C C168 0.07275(17) 0.52500(16) 0.19012(16) 0.0384(7) Uani d . 1 1
H H168 0.0912 0.4863 0.1780 0.046 Uiso calc R 1 1
C C169 -0.08256(15) 0.42383(15) 0.10878(14) 0.0315(6) Uani d . 1 1
C C170 -0.12519(16) 0.36185(17) 0.08348(17) 0.0404(7) Uani d . 1 1
H H170 -0.1243 0.3364 0.1092 0.048 Uiso calc R 1 1
C C171 -0.16906(18) 0.33647(19) 0.02126(19) 0.0496(9) Uani d . 1 1
H H171 -0.1972 0.2937 0.0047 0.059 Uiso calc R 1 1
C C172 -0.1721(2) 0.3727(2) -0.01670(18) 0.0519(9) Uani d . 1 1
H H172 -0.2029 0.3558 -0.0588 0.062 Uiso calc R 1 1
C C173 -0.12977(19) 0.43401(19) 0.00750(16) 0.0459(9) Uani d . 1 1
H H173 -0.1312 0.4593 -0.0184 0.055 Uiso calc R 1 1
C C174 -0.08501(17) 0.45926(16) 0.06938(14) 0.0369(7) Uani d . 1 1
H H174 -0.0557 0.5012 0.0849 0.044 Uiso calc R 1 1
C C175 -0.04194(11) 0.51649(8) 0.30102(9) 0.0416(8) Uani d G 1 1
C C176 0.02482(11) 0.53268(10) 0.33272(10) 0.0450(9) Uani d G 1 1
H H176 0.0527 0.5036 0.3155 0.054 Uiso calc R 1 1
C C177 0.05072(12) 0.59142(11) 0.38958(10) 0.0607(11) Uani d G 1 1
H H177 0.0963 0.6025 0.4112 0.073 Uiso calc R 1 1
C C178 0.00987(16) 0.63398(9) 0.41475(9) 0.0757(16) Uani d G 1 1
H H178 0.0276 0.6741 0.4536 0.091 Uiso calc R 1 1
C C179 -0.05689(15) 0.61779(11) 0.38305(12) 0.0752(16) Uani d G 1 1
H H179 -0.0848 0.6469 0.4003 0.090 Uiso calc R 1 1
C C180 -0.08280(11) 0.55904(12) 0.32619(11) 0.0553(11) Uani d G 1 1
H H180 -0.1284 0.5480 0.3045 0.066 Uiso calc R 1 1
O O1 0.52189(12) 0.80423(14) 0.24419(13) 0.0511(6) Uani d . 1 1
O O2 0.70751(9) 0.75800(10) 0.22791(9) 0.0278(4) Uani d . 1 1
O O3 0.79497(9) 0.85067(9) 0.26313(9) 0.0242(4) Uani d . 1 1
O O4 0.70120(10) 0.82558(10) 0.16318(9) 0.0279(4) Uani d . 1 1
O O5 0.60947(13) 0.96466(13) 0.01826(11) 0.0490(6) Uani d . 1 1
O O6 0.93927(11) 0.98817(11) 0.26420(13) 0.0479(6) Uani d . 1 1
O O7 0.59318(9) 1.03691(10) 0.31967(9) 0.0291(4) Uani d . 1 1
O O8 0.57541(9) 0.97188(10) 0.20592(9) 0.0284(4) Uani d . 1 1
O O9 0.69029(9) 1.03652(10) 0.27378(9) 0.0272(4) Uani d . 1 1
O O10 0.18001(15) 0.48054(13) 0.33593(13) 0.0581(7) Uani d . 1 1
O O11 0.14430(9) 0.19901(9) 0.19634(9) 0.0245(4) Uani d . 1 1
O O12 0.23554(9) 0.28976(10) 0.24581(10) 0.0296(4) Uani d . 1 1
O O13 0.15871(9) 0.28411(10) 0.14680(9) 0.0266(4) Uani d . 1 1
O O14 -0.01313(12) 0.35224(11) -0.02241(10) 0.0406(5) Uani d . 1 1
O O15 0.02806(11) 0.05070(10) 0.07027(11) 0.0349(5) Uani d . 1 1
O O16 0.01124(10) 0.40691(10) 0.17689(9) 0.0291(4) Uani d . 1 1
O O17 -0.04602(10) 0.39883(10) 0.25383(9) 0.0299(4) Uani d . 1 1
O O18 -0.04884(9) 0.29258(9) 0.16054(9) 0.0270(4) Uani d . 1 1
P P1 0.66318(4) 0.91475(4) 0.40864(3) 0.02728(16) Uani d . 1 1
P P2 0.71557(3) 0.83615(4) 0.24085(3) 0.02297(14) Uani d . 1 1
P P3 0.62843(3) 0.98398(4) 0.27309(3) 0.02525(15) Uani d . 1 1
P P4 0.08712(4) 0.33859(4) 0.37468(3) 0.02542(15) Uani d . 1 1
P P5 0.00459(4) 0.35991(4) 0.21620(3) 0.02480(15) Uani d . 1 1
P P6 0.15651(3) 0.27847(4) 0.21677(3) 0.02324(14) Uani d . 1 1
Rh Rh1 0.656131(10) 0.900667(11) 0.300209(10) 0.02435(6) Uani d . 1 1
Rh Rh2 0.093304(11) 0.340364(10) 0.273920(10) 0.02364(6) Uani d . 1 1
O O20 0.1879(3) 0.7752(3) 0.3581(3) 0.0785(18) Uiso d PD 0.50 1
C C192 0.1299(5) 0.8518(4) 0.3392(5) 0.072(2) Uiso d PD 0.50 1
H H19D 0.0942 0.8754 0.3484 0.108 Uiso calc PR 0.50 1
H H19E 0.1209 0.8249 0.2915 0.108 Uiso calc PR 0.50 1
H H19F 0.1716 0.8843 0.3544 0.108 Uiso calc PR 0.50 1
C C191 0.1348(5) 0.8064(5) 0.3754(5) 0.090(3) Uiso d PD 0.50 1
H H19G 0.1445 0.8326 0.4238 0.108 Uiso calc PR 0.50 1
H H19H 0.0933 0.7727 0.3605 0.108 Uiso calc PR 0.50 1
C C193 0.1918(5) 0.7289(5) 0.3884(5) 0.080(3) Uiso d PD 0.50 1
H H19I 0.1503 0.6949 0.3709 0.096 Uiso calc PR 0.50 1
H H19J 0.1996 0.7526 0.4370 0.096 Uiso calc PR 0.50 1
C C194 0.2489(7) 0.6960(8) 0.3717(8) 0.149(6) Uiso d PD 0.50 1
H H19K 0.2531 0.6635 0.3912 0.223 Uiso calc PR 0.50 1
H H19L 0.2898 0.7302 0.3897 0.223 Uiso calc PR 0.50 1
H H19M 0.2408 0.6732 0.3235 0.223 Uiso calc PR 0.50 1
H H1 0.7142(18) 0.9498(19) 0.3316(18) 0.059(11) Uiso d . 1 1
H H2 0.0502(18) 0.2781(18) 0.2480(18) 0.053(10) Uiso d . 1 1

loop_
_atom_site_aniso_label
_atom_site_aniso_U_11
_atom_site_aniso_U_22
_atom_site_aniso_U_33
_atom_site_aniso_U_12
_atom_site_aniso_U_13
_atom_site_aniso_U_23
C181 0.0609(15) 0.121(2) 0.118(2) 0.0685(15) 0.0693(15) 0.1035(18)
C182 0.0620(15) 0.122(2) 0.117(2) 0.0701(15) 0.0668(15) 0.1016(18)
C183 0.0664(16) 0.135(2) 0.136(2) 0.0651(16) 0.0603(16) 0.1062(19)
C184 0.0700(17) 0.146(2) 0.156(2) 0.0570(17) 0.0570(18) 0.108(2)
C185 0.0713(17) 0.145(2) 0.156(2) 0.0539(17) 0.0593(18) 0.112(2)
C186 0.0657(16) 0.134(2) 0.141(2) 0.0604(16) 0.0646(16) 0.1103(19)
O19 0.076(4) 0.057(3) 0.050(3) 0.003(3) 0.008(3) 0.023(3)
C187 0.046(4) 0.087(5) 0.049(4) 0.000(4) 0.009(3) -0.019(4)
C188 0.045(4) 0.078(5) 0.054(4) 0.013(3) 0.000(3) -0.001(4)
C189 0.109(7) 0.083(6) 0.108(7) 0.008(5) 0.051(6) 0.039(5)
C190 0.119(7) 0.086(6) 0.105(7) 0.014(6) 0.038(6) 0.041(5)
C1 0.0407(18) 0.0461(18) 0.0263(15) 0.0199(15) 0.0142(13) 0.0196(14)
C2 0.0409(16) 0.0474(17) 0.0225(14) 0.0272(14) 0.0195(12) 0.0220(13)
C3 0.0405(17) 0.057(2) 0.0284(15) 0.0284(16) 0.0149(13) 0.0217(15)
C4 0.049(2) 0.071(2) 0.0385(18) 0.0440(19) 0.0232(16) 0.0289(18)
C5 0.070(2) 0.057(2) 0.0386(19) 0.043(2) 0.0303(18) 0.0261(17)
C6 0.058(2) 0.052(2) 0.0368(18) 0.0292(18) 0.0206(16) 0.0187(16)
C7 0.0407(17) 0.0500(19) 0.0315(16) 0.0234(15) 0.0176(14) 0.0213(15)
C8 0.0360(16) 0.0509(18) 0.0315(16) 0.0242(14) 0.0175(13) 0.0289(14)
C9 0.0427(18) 0.061(2) 0.0394(18) 0.0313(16) 0.0236(14) 0.0360(16)
C10 0.0444(19) 0.086(3) 0.056(2) 0.0340(19) 0.0300(17) 0.054(2)
C11 0.052(2) 0.076(3) 0.067(3) 0.018(2) 0.0246(19) 0.054(2)
C12 0.065(2) 0.056(2) 0.055(2) 0.0167(19) 0.0232(19) 0.0324(19)
C13 0.0453(19) 0.056(2) 0.0376(18) 0.0211(16) 0.0200(15) 0.0294(16)
C14 0.0359(16) 0.0439(17) 0.0233(14) 0.0264(14) 0.0101(12) 0.0147(13)
C15 0.055(2) 0.052(2) 0.0304(16) 0.0295(17) 0.0125(15) 0.0226(15)
C16 0.075(3) 0.058(2) 0.0282(17) 0.037(2) 0.0015(17) 0.0183(16)
C17 0.050(2) 0.060(2) 0.045(2) 0.0329(19) -0.0060(17) 0.0110(18)
C18 0.0366(18) 0.063(2) 0.048(2) 0.0237(17) 0.0061(16) 0.0166(18)
C19 0.0351(17) 0.057(2) 0.0337(17) 0.0265(15) 0.0114(13) 0.0177(15)
C20 0.0355(15) 0.0343(15) 0.0280(14) 0.0214(13) 0.0175(12) 0.0199(12)
C21 0.0324(14) 0.0299(14) 0.0267(14) 0.0206(12) 0.0153(11) 0.0178(12)
C22 0.0368(16) 0.0377(16) 0.0277(15) 0.0193(13) 0.0166(12) 0.0212(13)
C23 0.0391(16) 0.0371(16) 0.0294(15) 0.0187(13) 0.0157(13) 0.0198(13)
C24 0.0489(19) 0.0472(18) 0.0298(16) 0.0233(15) 0.0211(14) 0.0223(14)
C25 0.060(2) 0.052(2) 0.0330(17) 0.0222(17) 0.0205(15) 0.0306(16)
C26 0.081(3) 0.0427(19) 0.0395(19) 0.0265(18) 0.0275(18) 0.0296(16)
C27 0.069(2) 0.0379(17) 0.0326(17) 0.0238(16) 0.0250(16) 0.0206(14)
C28 0.0499(18) 0.0335(15) 0.0267(15) 0.0192(14) 0.0207(13) 0.0202(13)
C29 0.054(2) 0.0406(18) 0.0350(17) 0.0171(16) 0.0156(15) 0.0176(14)
C30 0.076(3) 0.044(2) 0.0353(19) 0.0112(19) 0.0073(18) 0.0142(16)
C31 0.096(3) 0.0365(18) 0.0358(19) 0.026(2) 0.034(2) 0.0168(15)
C32 0.075(2) 0.0365(17) 0.0366(18) 0.0293(17) 0.0317(18) 0.0210(15)
C33 0.055(2) 0.0360(16) 0.0351(17) 0.0249(15) 0.0243(15) 0.0209(14)
C34 0.0375(16) 0.0328(15) 0.0308(15) 0.0199(13) 0.0205(12) 0.0191(12)
C35 0.0427(17) 0.0370(16) 0.0303(15) 0.0204(14) 0.0206(13) 0.0181(13)
C36 0.059(2) 0.0450(18) 0.0279(16) 0.0231(16) 0.0249(15) 0.0171(14)
C37 0.064(2) 0.0435(18) 0.046(2) 0.0289(17) 0.0417(18) 0.0217(16)
C38 0.050(2) 0.053(2) 0.054(2) 0.0325(17) 0.0356(17) 0.0309(17)
C39 0.0446(18) 0.055(2) 0.0442(19) 0.0326(16) 0.0262(15) 0.0332(16)
C40 0.0295(14) 0.0429(16) 0.0263(14) 0.0191(13) 0.0155(11) 0.0223(13)
C41 0.0361(16) 0.0475(18) 0.0370(17) 0.0214(14) 0.0165(13) 0.0273(15)
C42 0.0410(18) 0.076(3) 0.053(2) 0.0300(18) 0.0165(16) 0.049(2)
C43 0.0369(18) 0.078(3) 0.043(2) 0.0192(18) 0.0040(15) 0.034(2)
C44 0.0378(18) 0.053(2) 0.0430(19) 0.0144(16) 0.0064(15) 0.0189(16)
C45 0.0343(16) 0.0454(18) 0.0355(16) 0.0208(14) 0.0127(13) 0.0219(14)
C46 0.0323(14) 0.0442(17) 0.0199(13) 0.0216(13) 0.0145(11) 0.0210(12)
C47 0.0339(15) 0.0491(18) 0.0212(14) 0.0199(14) 0.0137(12) 0.0178(13)
C48 0.0398(17) 0.0525(19) 0.0204(14) 0.0209(15) 0.0088(12) 0.0188(14)
C49 0.0460(18) 0.059(2) 0.0245(15) 0.0318(16) 0.0160(13) 0.0275(15)
C50 0.0414(16) 0.0386(16) 0.0252(14) 0.0226(13) 0.0172(12) 0.0190(13)
C51 0.0318(14) 0.0413(16) 0.0194(13) 0.0221(13) 0.0154(11) 0.0179(12)
C52 0.0327(14) 0.0342(15) 0.0236(13) 0.0160(12) 0.0142(11) 0.0205(12)
C53 0.0358(15) 0.0301(14) 0.0315(15) 0.0166(12) 0.0196(12) 0.0194(12)
C54 0.0266(14) 0.0334(15) 0.0483(18) 0.0160(12) 0.0176(13) 0.0233(14)
C55 0.0293(15) 0.0330(15) 0.0400(17) 0.0110(12) 0.0108(13) 0.0175(13)
C56 0.0342(15) 0.0327(15) 0.0284(14) 0.0153(12) 0.0137(12) 0.0198(12)
C57 0.0277(14) 0.0357(15) 0.0287(14) 0.0179(12) 0.0158(11) 0.0226(12)
C58 0.0424(18) 0.0500(19) 0.0231(15) 0.0134(15) 0.0080(13) 0.0151(14)
C59 0.053(2) 0.067(3) 0.037(2) 0.0063(19) 0.0002(17) 0.0216(18)
C60 0.059(2) 0.049(2) 0.0350(18) 0.0186(17) 0.0185(16) 0.0151(16)
C61 0.046(2) 0.057(2) 0.0349(18) 0.0040(17) 0.0125(15) 0.0210(16)
C62 0.075(3) 0.076(3) 0.055(2) 0.042(2) 0.029(2) 0.051(2)
C63 0.0404(19) 0.048(2) 0.085(3) 0.0241(17) 0.040(2) 0.025(2)
C64 0.0345(15) 0.0347(16) 0.0290(15) 0.0136(13) 0.0116(12) 0.0151(13)
C65 0.046(2) 0.047(2) 0.0424(19) 0.0148(16) 0.0108(16) 0.0112(16)
C66 0.059(2) 0.0374(18) 0.0428(19) 0.0224(16) 0.0139(16) 0.0180(15)
C67 0.056(2) 0.048(2) 0.0325(17) 0.0127(17) 0.0229(16) 0.0129(15)
C68 0.0300(14) 0.0508(18) 0.0247(14) 0.0284(14) 0.0137(11) 0.0221(13)
C69 0.0305(14) 0.0445(17) 0.0246(14) 0.0247(13) 0.0144(11) 0.0209(13)
C70 0.0365(16) 0.0479(18) 0.0295(15) 0.0257(14) 0.0155(13) 0.0185(14)
C71 0.049(2) 0.057(2) 0.0358(18) 0.0295(17) 0.0150(15) 0.0197(16)
C72 0.062(2) 0.056(2) 0.045(2) 0.022(2) 0.0105(18) 0.0102(18)
C73 0.064(3) 0.044(2) 0.067(3) 0.0252(19) 0.020(2) 0.0178(19)
C74 0.050(2) 0.053(2) 0.056(2) 0.0299(18) 0.0175(17) 0.0269(18)
C75 0.0416(18) 0.052(2) 0.0358(17) 0.0290(16) 0.0154(14) 0.0209(15)
C76 0.0282(15) 0.071(2) 0.0223(14) 0.0231(15) 0.0111(12) 0.0253(15)
C77 0.0364(17) 0.085(3) 0.0270(16) 0.0288(18) 0.0145(14) 0.0237(17)
C78 0.0369(19) 0.121(4) 0.0335(19) 0.027(2) 0.0194(15) 0.033(2)
C79 0.038(2) 0.146(5) 0.055(3) 0.016(3) 0.0172(18) 0.066(3)
C80 0.041(2) 0.102(3) 0.067(3) 0.012(2) 0.0089(19) 0.062(3)
C81 0.0364(17) 0.069(2) 0.0442(19) 0.0195(17) 0.0119(15) 0.0368(18)
C82 0.0351(16) 0.0506(18) 0.0295(15) 0.0307(14) 0.0197(13) 0.0247(14)
C83 0.0425(18) 0.0520(19) 0.0403(18) 0.0294(16) 0.0205(14) 0.0306(16)
C84 0.050(2) 0.059(2) 0.062(2) 0.0271(18) 0.0256(18) 0.041(2)
C85 0.071(3) 0.083(3) 0.072(3) 0.045(2) 0.042(2) 0.062(3)
C86 0.057(2) 0.094(3) 0.046(2) 0.044(2) 0.0275(18) 0.052(2)
C87 0.0414(17) 0.068(2) 0.0326(16) 0.0323(17) 0.0208(14) 0.0314(16)
C88 0.0323(15) 0.0545(19) 0.0252(15) 0.0219(14) 0.0118(12) 0.0223(14)
C89 0.0379(17) 0.062(2) 0.0246(15) 0.0278(16) 0.0144(13) 0.0213(15)
C90 0.0356(18) 0.088(3) 0.0340(18) 0.0278(18) 0.0147(14) 0.0298(19)
C91 0.036(2) 0.078(3) 0.058(3) 0.009(2) 0.0026(18) 0.021(2)
C92 0.052(2) 0.064(3) 0.069(3) 0.016(2) 0.001(2) 0.015(2)
C93 0.0393(19) 0.058(2) 0.049(2) 0.0237(17) 0.0073(16) 0.0171(18)
C94 0.0490(19) 0.0381(18) 0.0285(16) 0.0131(15) 0.0219(14) 0.0154(14)
C95 0.0362(15) 0.0338(15) 0.0322(15) 0.0215(13) 0.0237(13) 0.0212(13)
C96 0.0428(17) 0.0465(18) 0.0378(17) 0.0253(15) 0.0214(14) 0.0287(15)
C97 0.0469(19) 0.060(2) 0.055(2) 0.0274(17) 0.0243(17) 0.0467(19)
C98 0.0460(19) 0.047(2) 0.073(3) 0.0251(16) 0.0301(18) 0.045(2)
C99 0.0453(19) 0.0349(17) 0.057(2) 0.0178(15) 0.0260(16) 0.0237(16)
C100 0.0459(18) 0.0324(16) 0.0352(16) 0.0173(14) 0.0216(14) 0.0177(13)
C101 0.0463(17) 0.0374(16) 0.0197(13) 0.0239(14) 0.0200(12) 0.0169(12)
C102 0.0447(17) 0.0325(15) 0.0368(16) 0.0200(14) 0.0231(14) 0.0185(13)
C103 0.0460(19) 0.0469(19) 0.050(2) 0.0223(16) 0.0297(16) 0.0243(16)
C104 0.052(2) 0.053(2) 0.0449(19) 0.0348(17) 0.0319(16) 0.0270(16)
C105 0.069(2) 0.0444(19) 0.0454(19) 0.0391(18) 0.0366(18) 0.0294(16)
C106 0.0551(19) 0.0400(17) 0.0359(16) 0.0274(15) 0.0309(15) 0.0248(14)
C107 0.0533(19) 0.0327(15) 0.0231(14) 0.0180(14) 0.0133(13) 0.0151(12)
C108 0.056(2) 0.053(2) 0.0327(18) 0.0071(17) 0.0129(16) 0.0198(16)
C109 0.061(3) 0.076(3) 0.056(3) -0.006(2) 0.002(2) 0.035(2)
C110 0.098(4) 0.046(2) 0.037(2) -0.004(2) -0.011(2) 0.0163(18)
C111 0.098(3) 0.0384(19) 0.0249(17) 0.029(2) 0.0071(19) 0.0102(14)
C112 0.070(2) 0.0406(18) 0.0272(16) 0.0324(17) 0.0151(15) 0.0175(14)
C113 0.0287(14) 0.0385(15) 0.0242(14) 0.0237(12) 0.0140(11) 0.0169(12)
C114 0.0322(15) 0.0459(17) 0.0269(15) 0.0230(13) 0.0166(12) 0.0206(13)
C115 0.0421(16) 0.0384(16) 0.0169(13) 0.0239(13) 0.0114(12) 0.0131(12)
C116 0.0499(19) 0.0492(19) 0.0361(17) 0.0312(16) 0.0166(15) 0.0230(15)
C117 0.072(2) 0.053(2) 0.0348(18) 0.0419(19) 0.0136(17) 0.0245(16)
C118 0.081(3) 0.0444(19) 0.0333(18) 0.0318(19) 0.0202(17) 0.0245(15)
C119 0.064(2) 0.0445(19) 0.0392(18) 0.0245(17) 0.0234(16) 0.0249(16)
C120 0.0453(18) 0.0415(17) 0.0306(16) 0.0237(14) 0.0170(13) 0.0209(14)
C121 0.0329(15) 0.0447(17) 0.0255(14) 0.0259(13) 0.0157(12) 0.0189(13)
C122 0.0410(17) 0.0510(19) 0.0270(15) 0.0246(15) 0.0180(13) 0.0180(14)
C123 0.0490(19) 0.049(2) 0.0268(16) 0.0207(16) 0.0156(14) 0.0088(14)
C124 0.050(2) 0.066(2) 0.0228(15) 0.0302(18) 0.0187(14) 0.0144(15)
C125 0.0503(19) 0.061(2) 0.0316(16) 0.0344(17) 0.0244(15) 0.0290(16)
C126 0.0387(16) 0.0501(18) 0.0273(15) 0.0284(15) 0.0164(13) 0.0206(14)
C127 0.0298(15) 0.071(2) 0.0287(16) 0.0232(16) 0.0152(12) 0.0298(16)
C128 0.042(2) 0.084(3) 0.059(2) 0.024(2) 0.0257(18) 0.048(2)
C129 0.045(2) 0.122(4) 0.089(3) 0.019(2) 0.029(2) 0.078(3)
C130 0.043(2) 0.159(5) 0.067(3) 0.048(3) 0.038(2) 0.080(3)
C131 0.044(2) 0.131(4) 0.040(2) 0.052(3) 0.0259(17) 0.050(2)
C132 0.0417(18) 0.090(3) 0.0295(17) 0.0379(19) 0.0197(14) 0.0329(18)
C133 0.0316(15) 0.0476(18) 0.0267(15) 0.0174(14) 0.0126(12) 0.0192(13)
C134 0.0328(16) 0.0545(19) 0.0279(15) 0.0203(14) 0.0132(13) 0.0198(14)
C135 0.0412(18) 0.070(2) 0.0273(16) 0.0264(17) 0.0203(14) 0.0251(16)
C136 0.0445(19) 0.073(2) 0.0258(16) 0.0245(17) 0.0130(14) 0.0272(16)
C137 0.0407(19) 0.092(3) 0.0358(18) 0.0309(19) 0.0137(15) 0.0376(19)
C138 0.0359(17) 0.082(3) 0.0324(17) 0.0258(17) 0.0179(14) 0.0327(18)
C139 0.0374(15) 0.0291(14) 0.0199(13) 0.0179(12) 0.0173(11) 0.0145(11)
C140 0.0437(17) 0.0331(15) 0.0264(14) 0.0175(13) 0.0225(13) 0.0167(12)
C141 0.056(2) 0.0320(15) 0.0288(15) 0.0221(14) 0.0275(14) 0.0192(13)
C142 0.0500(18) 0.0410(16) 0.0210(14) 0.0282(15) 0.0225(13) 0.0205(12)
C143 0.0365(15) 0.0400(16) 0.0228(14) 0.0229(13) 0.0187(12) 0.0178(12)
C144 0.0388(15) 0.0277(13) 0.0191(13) 0.0188(12) 0.0205(11) 0.0134(11)
C145 0.0305(14) 0.0314(14) 0.0160(12) 0.0132(11) 0.0096(10) 0.0129(11)
C146 0.0298(14) 0.0339(15) 0.0198(13) 0.0148(12) 0.0122(11) 0.0143(11)
C147 0.0319(15) 0.0307(14) 0.0243(14) 0.0132(12) 0.0095(11) 0.0134(12)
C148 0.0349(15) 0.0299(14) 0.0251(14) 0.0081(12) 0.0113(12) 0.0145(12)
C149 0.0285(14) 0.0376(15) 0.0194(13) 0.0103(12) 0.0110(11) 0.0131(12)
C150 0.0347(15) 0.0295(14) 0.0195(13) 0.0164(12) 0.0131(11) 0.0128(11)
C151 0.0514(19) 0.0390(17) 0.0353(17) 0.0104(15) 0.0225(15) 0.0216(14)
C152 0.057(2) 0.050(2) 0.0402(19) 0.0036(17) 0.0167(17) 0.0205(17)
C153 0.066(3) 0.064(2) 0.058(2) 0.005(2) 0.025(2) 0.041(2)
C154 0.044(2) 0.056(2) 0.061(2) 0.0078(17) 0.0313(18) 0.0175(19)
C155 0.080(3) 0.068(2) 0.045(2) 0.043(2) 0.0354(19) 0.0468(19)
C156 0.053(2) 0.0310(16) 0.0438(19) 0.0143(15) 0.0149(15) 0.0199(14)
C157 0.0358(16) 0.0400(17) 0.0297(15) 0.0115(13) 0.0189(13) 0.0145(13)
C158 0.051(2) 0.047(2) 0.047(2) 0.0067(16) 0.0305(17) 0.0178(16)
C159 0.0359(18) 0.075(3) 0.048(2) 0.0199(17) 0.0197(15) 0.0332(19)
C160 0.0478(19) 0.0448(18) 0.0331(17) 0.0148(15) 0.0254(14) 0.0177(14)
C161 0.0469(17) 0.0334(15) 0.0285(14) 0.0293(13) 0.0255(13) 0.0207(12)
C162 0.0541(19) 0.0406(16) 0.0315(15) 0.0337(15) 0.0296(14) 0.0253(14)
C163 0.0529(19) 0.0356(16) 0.0242(14) 0.0226(14) 0.0206(13) 0.0193(13)
C164 0.0551(19) 0.0395(17) 0.0265(15) 0.0267(15) 0.0196(14) 0.0211(13)
C165 0.077(3) 0.0346(17) 0.0343(17) 0.0279(17) 0.0217(17) 0.0170(14)
C166 0.071(3) 0.0356(18) 0.050(2) 0.0115(18) 0.0214(19) 0.0195(16)
C167 0.056(2) 0.046(2) 0.060(2) 0.0163(18) 0.0272(19) 0.0241(18)
C168 0.0508(19) 0.0379(17) 0.0375(17) 0.0202(15) 0.0221(15) 0.0190(14)
C169 0.0433(17) 0.0396(16) 0.0300(15) 0.0274(14) 0.0235(13) 0.0217(13)
C170 0.0426(18) 0.0448(19) 0.0460(19) 0.0203(15) 0.0141(15) 0.0272(16)
C171 0.047(2) 0.051(2) 0.053(2) 0.0175(17) 0.0094(17) 0.0229(18)
C172 0.060(2) 0.066(3) 0.0357(19) 0.030(2) 0.0115(17) 0.0229(18)
C173 0.067(2) 0.059(2) 0.0293(17) 0.0350(19) 0.0222(16) 0.0260(16)
C174 0.059(2) 0.0413(17) 0.0263(15) 0.0279(16) 0.0236(14) 0.0195(13)
C175 0.084(3) 0.0366(17) 0.0342(17) 0.0375(17) 0.0426(18) 0.0264(14)
C176 0.083(3) 0.0365(17) 0.0323(17) 0.0285(18) 0.0303(18) 0.0206(14)
C177 0.115(4) 0.045(2) 0.0317(19) 0.024(2) 0.024(2) 0.0209(16)
C178 0.174(5) 0.041(2) 0.032(2) 0.050(3) 0.044(3) 0.0204(17)
C179 0.164(5) 0.061(3) 0.046(2) 0.075(3) 0.069(3) 0.036(2)
C180 0.108(3) 0.053(2) 0.043(2) 0.054(2) 0.053(2) 0.0335(18)
O1 0.0388(14) 0.0633(17) 0.0517(15) 0.0057(13) 0.0115(12) 0.0259(13)
O2 0.0296(10) 0.0352(11) 0.0291(10) 0.0170(9) 0.0132(8) 0.0187(9)
O3 0.0290(10) 0.0297(10) 0.0243(9) 0.0179(8) 0.0131(8) 0.0159(8)
O4 0.0359(11) 0.0397(11) 0.0201(9) 0.0217(9) 0.0134(8) 0.0184(8)
O5 0.0640(16) 0.0652(16) 0.0346(13) 0.0304(13) 0.0087(11) 0.0356(12)
O6 0.0279(11) 0.0389(13) 0.0750(17) 0.0166(10) 0.0203(11) 0.0154(12)
O7 0.0301(10) 0.0478(12) 0.0201(9) 0.0259(9) 0.0109(8) 0.0181(9)
O8 0.0289(10) 0.0435(11) 0.0239(10) 0.0235(9) 0.0129(8) 0.0182(9)
O9 0.0282(10) 0.0383(11) 0.0272(10) 0.0202(9) 0.0132(8) 0.0199(9)
O10 0.082(2) 0.0387(14) 0.0507(16) 0.0007(14) 0.0295(14) 0.0134(12)
O11 0.0275(10) 0.0329(10) 0.0239(9) 0.0185(8) 0.0138(8) 0.0165(8)
O12 0.0287(10) 0.0367(11) 0.0303(11) 0.0149(9) 0.0120(8) 0.0167(9)
O13 0.0346(10) 0.0356(11) 0.0235(10) 0.0194(9) 0.0169(8) 0.0189(8)
O14 0.0606(14) 0.0544(14) 0.0345(12) 0.0354(12) 0.0264(11) 0.0343(11)
O15 0.0443(12) 0.0293(11) 0.0412(12) 0.0169(9) 0.0201(10) 0.0184(9)
O16 0.0439(12) 0.0342(11) 0.0295(10) 0.0266(9) 0.0247(9) 0.0220(9)
O17 0.0474(12) 0.0356(11) 0.0282(10) 0.0283(9) 0.0261(9) 0.0225(9)
O18 0.0344(10) 0.0332(10) 0.0255(10) 0.0193(9) 0.0168(8) 0.0170(8)
P1 0.0307(4) 0.0428(4) 0.0218(3) 0.0228(3) 0.0146(3) 0.0197(3)
P2 0.0281(4) 0.0322(4) 0.0192(3) 0.0166(3) 0.0120(3) 0.0160(3)
P3 0.0261(3) 0.0400(4) 0.0210(3) 0.0202(3) 0.0116(3) 0.0182(3)
P4 0.0376(4) 0.0287(4) 0.0208(3) 0.0179(3) 0.0170(3) 0.0140(3)
P5 0.0377(4) 0.0285(4) 0.0216(3) 0.0200(3) 0.0188(3) 0.0156(3)
P6 0.0282(3) 0.0308(4) 0.0195(3) 0.0147(3) 0.0129(3) 0.0142(3)
Rh1 0.02663(11) 0.03804(13) 0.02029(11) 0.01886(9) 0.01278(8) 0.01802(9)
Rh2 0.03381(12) 0.02724(11) 0.01958(11) 0.01581(9) 0.01563(9) 0.01313(9)

loop_
_atom_type_symbol
_atom_type_description
_atom_type_scat_dispersion_real
_atom_type_scat_dispersion_imag
_atom_type_scat_source
C C 0.0033 0.0016 'International Tables Vol C Tables 4.2.6.8 and 6.1.1.4'
H H 0.0000 0.0000 'International Tables Vol C Tables 4.2.6.8 and 6.1.1.4'
O O 0.0106 0.0060 'International Tables Vol C Tables 4.2.6.8 and 6.1.1.4'
P P 0.1023 0.0942 'International Tables Vol C Tables 4.2.6.8 and 6.1.1.4'
Rh Rh -1.1178 0.9187 'International Tables Vol C Tables 4.2.6.8 and 6.1.1.4'

loop_
_geom_angle_atom_site_label_1
_geom_angle_atom_site_label_2
_geom_angle_atom_site_label_3
_geom_angle
C182 C181 C186 120.0
C182 C181 C162 121.45(18)
C186 C181 C162 118.41(18)
C183 C182 C181 120.0
C183 C182 H182 120.0
C181 C182 H182 120.0
C184 C183 C182 120.0
C184 C183 H183 120.0
C182 C183 H183 120.0
C183 C184 C185 120.0
C183 C184 H184 120.0
C185 C184 H184 120.0
C186 C185 C184 120.0
C186 C185 H185 120.0
C184 C185 H185 120.0
C185 C186 C181 120.0
C185 C186 H186 120.0
C181 C186 H186 120.0
C187 O19 C189 107.0(7)
O19 C187 C188 105.6(6)
O19 C187 H18A 110.6
C188 C187 H18A 110.6
O19 C187 H18B 110.6
C188 C187 H18B 110.6
H18A C187 H18B 108.7
C187 C188 H18C 109.5
C187 C188 H18D 109.5
H18C C188 H18D 109.5
C187 C188 H18E 109.5
H18C C188 H18E 109.5
H18D C188 H18E 109.5
O19 C189 C190 102.6(7)
O19 C189 H18F 111.2
C190 C189 H18F 111.2
O19 C189 H18G 111.2
C190 C189 H18G 111.2
H18F C189 H18G 109.2
C189 C190 H19A 109.5
C189 C190 H19B 109.5
H19A C190 H19B 109.5
C189 C190 H19C 109.5
H19A C190 H19C 109.5
H19B C190 H19C 109.5
O1 C1 Rh1 178.3(3)
C3 C2 C7 120.0
C3 C2 P1 117.11(11)
C7 C2 P1 122.83(11)
C4 C3 C2 120.0
C4 C3 H3 120.0
C2 C3 H3 120.0
C3 C4 C5 120.0
C3 C4 H4 120.0
C5 C4 H4 120.0
C6 C5 C4 120.0
C6 C5 H5 120.0
C4 C5 H5 120.0
C5 C6 C7 120.0
C5 C6 H6 120.0
C7 C6 H6 120.0
C6 C7 C2 120.0
C6 C7 H7 120.0
C2 C7 H7 120.0
C9 C8 C13 120.0
C9 C8 P1 121.94(11)
C13 C8 P1 118.05(11)
C8 C9 C10 120.0
C8 C9 H9 120.0
C10 C9 H9 120.0
C11 C10 C9 120.0
C11 C10 H10 120.0
C9 C10 H10 120.0
C10 C11 C12 120.0
C10 C11 H11 120.0
C12 C11 H11 120.0
C11 C12 C13 120.0
C11 C12 H12 120.0
C13 C12 H12 120.0
C12 C13 C8 120.0
C12 C13 H13 120.0
C8 C13 H13 120.0
C15 C14 C19 120.0
C15 C14 P1 120.13(11)
C19 C14 P1 118.69(11)
C14 C15 C16 120.0
C14 C15 H15 120.0
C16 C15 H15 120.0
C17 C16 C15 120.0
C17 C16 H16 120.0
C15 C16 H16 120.0
C16 C17 C18 120.0
C16 C17 H17 120.0
C18 C17 H17 120.0
C17 C18 C19 120.0
C17 C18 H18 120.0
C19 C18 H18 120.0
C18 C19 C14 120.0
C18 C19 H19 120.0
C14 C19 H19 120.0
O2 C20 C28 107.8(2)
O2 C20 C22 104.6(2)
C28 C20 C22 110.0(2)
O2 C20 C21 104.92(19)
C28 C20 C21 114.3(2)
C22 C20 C21 114.4(2)
O3 C21 C40 105.8(2)
O3 C21 C34 107.8(2)
C40 C21 C34 107.5(2)
O3 C21 C20 104.0(2)
C40 C21 C20 117.2(2)
C34 C21 C20 113.8(2)
C27 C22 C23 118.3(3)
C27 C22 C20 122.6(3)
C23 C22 C20 119.1(2)
C24 C23 C22 120.8(3)
C24 C23 H23 119.6
C22 C23 H23 119.6
C25 C24 C23 120.1(3)
C25 C24 H24 119.9
C23 C24 H24 119.9
C26 C25 C24 119.5(3)
C26 C25 H25 120.2
C24 C25 H25 120.2
C25 C26 C27 120.3(3)
C25 C26 H26 119.8
C27 C26 H26 119.8
C22 C27 C26 121.0(3)
C22 C27 H27 119.5
C26 C27 H27 119.5
C29 C28 C33 120.0
C29 C28 C20 119.83(16)
C33 C28 C20 120.10(16)
C30 C29 C28 120.0
C30 C29 H29 120.0
C28 C29 H29 120.0
C29 C30 C31 120.0
C29 C30 H30 120.0
C31 C30 H30 120.0
C30 C31 C32 120.0
C30 C31 H31 120.0
C32 C31 H31 120.0
C31 C32 C33 120.0
C31 C32 H32 120.0
C33 C32 H32 120.0
C32 C33 C28 120.0
C32 C33 H33 120.0
C28 C33 H33 120.0
C35 C34 C39 117.6(3)
C35 C34 C21 120.5(2)
C39 C34 C21 121.9(3)
C34 C35 C36 120.9(3)
C34 C35 H35 119.6
C36 C35 H35 119.6
C37 C36 C35 120.3(3)
C37 C36 H36 119.8
C35 C36 H36 119.8
C38 C37 C36 119.6(3)
C38 C37 H37 120.2
C36 C37 H37 120.2
C37 C38 C39 120.0(3)
C37 C38 H38 120.0
C39 C38 H38 120.0
C38 C39 C34 121.5(3)
C38 C39 H39 119.2
C34 C39 H39 119.2
C45 C40 C41 118.1(3)
C45 C40 C21 118.1(2)
C41 C40 C21 123.1(3)
C42 C41 C40 120.7(3)
C42 C41 H41 119.6
C40 C41 H41 119.6
C41 C42 C43 120.6(3)
C41 C42 H42 119.7
C43 C42 H42 119.7
C42 C43 C44 119.3(3)
C42 C43 H43 120.3
C44 C43 H43 120.3
C43 C44 C45 120.0(3)
C43 C44 H44 120.0
C45 C44 H44 120.0
C40 C45 C44 121.2(3)
C40 C45 H45 119.4
C44 C45 H45 119.4
C51 C46 O4 120.6(2)
C51 C46 C47 121.7(2)
O4 C46 C47 117.3(3)
C48 C47 C46 116.3(3)
C48 C47 C58 119.6(3)
C46 C47 C58 123.9(3)
C49 C48 C47 122.6(3)
C49 C48 H48 118.7
C47 C48 H48 118.7
C48 C49 C50 120.6(3)
C48 C49 O5 115.9(3)
C50 C49 O5 123.4(3)
C49 C50 C51 119.1(3)
C49 C50 H50 120.5
C51 C50 H50 120.5
C46 C51 C50 119.5(3)
C46 C51 C52 125.2(2)
C50 C51 C52 115.1(3)
C57 C52 C53 119.6(3)
C57 C52 C51 122.0(2)
C53 C52 C51 118.1(2)
C54 C53 C52 119.0(3)
C54 C53 H53 120.5
C52 C53 H53 120.5
C53 C54 O6 124.4(3)
C53 C54 C55 121.0(3)
O6 C54 C55 114.6(3)
C56 C55 C54 121.7(3)
C56 C55 H55 119.1
C54 C55 H55 119.1
C55 C56 C57 116.5(3)
C55 C56 C64 119.7(3)
C57 C56 C64 123.7(2)
O9 C57 C52 119.2(2)
O9 C57 C56 118.6(2)
C52 C57 C56 122.2(2)
C61 C58 C47 111.6(3)
C61 C58 C60 110.9(3)
C47 C58 C60 109.4(3)
C61 C58 C59 105.8(3)
C47 C58 C59 111.6(3)
C60 C58 C59 107.4(3)
C58 C59 H59A 109.5
C58 C59 H59B 109.5
H59A C59 H59B 109.5
C58 C59 H59C 109.5
H59A C59 H59C 109.5
H59B C59 H59C 109.5
C58 C60 H60A 109.5
C58 C60 H60B 109.5
H60A C60 H60B 109.5
C58 C60 H60C 109.5
H60A C60 H60C 109.5
H60B C60 H60C 109.5
C58 C61 H61A 109.5
C58 C61 H61B 109.5
H61A C61 H61B 109.5
C58 C61 H61C 109.5
H61A C61 H61C 109.5
H61B C61 H61C 109.5
O5 C62 H62A 109.5
O5 C62 H62B 109.5
H62A C62 H62B 109.5
O5 C62 H62C 109.5
H62A C62 H62C 109.5
H62B C62 H62C 109.5
O6 C63 H63A 109.5
O6 C63 H63B 109.5
H63A C63 H63B 109.5
O6 C63 H63C 109.5
H63A C63 H63C 109.5
H63B C63 H63C 109.5
C65 C64 C56 111.8(2)
C65 C64 C66 107.0(3)
C56 C64 C66 109.6(2)
C65 C64 C67 107.3(3)
C56 C64 C67 111.7(3)
C66 C64 C67 109.3(3)
C64 C65 H65A 109.5
C64 C65 H65B 109.5
H65A C65 H65B 109.5
C64 C65 H65C 109.5
H65A C65 H65C 109.5
H65B C65 H65C 109.5
C64 C66 H66A 109.5
C64 C66 H66B 109.5
H66A C66 H66B 109.5
C64 C66 H66C 109.5
H66A C66 H66C 109.5
H66B C66 H66C 109.5
C64 C67 H67A 109.5
C64 C67 H67B 109.5
H67A C67 H67B 109.5
C64 C67 H67C 109.5
H67A C67 H67C 109.5
H67B C67 H67C 109.5
O7 C68 C70 106.3(2)
O7 C68 C76 106.3(2)
C70 C68 C76 108.60(19)
O7 C68 C69 104.31(19)
C70 C68 C69 118.5(2)
C76 C68 C69 111.9(2)
O8 C69 C88 105.9(2)
O8 C69 C82 108.01(19)
C88 C69 C82 111.3(2)
O8 C69 C68 102.87(19)
C88 C69 C68 113.1(2)
C82 C69 C68 114.8(2)
C71 C70 C75 120.0
C71 C70 C68 116.89(15)
C75 C70 C68 122.57(16)
C70 C71 C72 120.0
C70 C71 H71 120.0
C72 C71 H71 120.0
C73 C72 C71 120.0
C73 C72 H72 120.0
C71 C72 H72 120.0
C72 C73 C74 120.0
C72 C73 H73 120.0
C74 C73 H73 120.0
C75 C74 C73 120.0
C75 C74 H74 120.0
C73 C74 H74 120.0
C74 C75 C70 120.0
C74 C75 H75 120.0
C70 C75 H75 120.0
C77 C76 C81 120.0
C77 C76 C68 121.55(16)
C81 C76 C68 118.44(16)
C76 C77 C78 120.0
C76 C77 H77 120.0
C78 C77 H77 120.0
C79 C78 C77 120.0
C79 C78 H78 120.0
C77 C78 H78 120.0
C80 C79 C78 120.0
C80 C79 H79 120.0
C78 C79 H79 120.0
C79 C80 C81 120.0
C79 C80 H80 120.0
C81 C80 H80 120.0
C80 C81 C76 120.0
C80 C81 H81 120.0
C76 C81 H81 120.0
C83 C82 C87 120.0
C83 C82 C69 119.75(16)
C87 C82 C69 120.22(16)
C84 C83 C82 120.0
C84 C83 H83 120.0
C82 C83 H83 120.0
C85 C84 C83 120.0
C85 C84 H84 120.0
C83 C84 H84 120.0
C84 C85 C86 120.0
C84 C85 H85 120.0
C86 C85 H85 120.0
C85 C86 C87 120.0
C85 C86 H86 120.0
C87 C86 H86 120.0
C86 C87 C82 120.0
C86 C87 H87 120.0
C82 C87 H87 120.0
C93 C88 C89 117.8(3)
C93 C88 C69 121.1(3)
C89 C88 C69 121.0(3)
C90 C89 C88 120.5(3)
C90 C89 H89 119.7
C88 C89 H89 119.7
C91 C90 C89 120.5(3)
C91 C90 H90 119.7
C89 C90 H90 119.7
C92 C91 C90 119.1(4)
C92 C91 H91 120.4
C90 C91 H91 120.4
C91 C92 C93 120.6(4)
C91 C92 H92 119.7
C93 C92 H92 119.7
C92 C93 C88 121.3(3)
C92 C93 H93 119.4
C88 C93 H93 119.4
O10 C94 Rh2 178.2(3)
C96 C95 C100 120.0
C96 C95 P4 121.00(10)
C100 C95 P4 118.11(10)
C95 C96 C97 120.0
C95 C96 H96 120.0
C97 C96 H96 120.0
C98 C97 C96 120.0
C98 C97 H97 120.0
C96 C97 H97 120.0
C97 C98 C99 120.0
C97 C98 H98 120.0
C99 C98 H98 120.0
C100 C99 C98 120.0
C100 C99 H99 120.0
C98 C99 H99 120.0
C99 C100 C95 120.0
C99 C100 H100 120.0
C95 C100 H100 120.0
C102 C101 C106 118.9(3)
C102 C101 P4 124.1(2)
C106 C101 P4 116.9(2)
C101 C102 C103 120.1(3)
C101 C102 H102 119.9
C103 C102 H102 119.9
C104 C103 C102 120.6(3)
C104 C103 H103 119.7
C102 C103 H103 119.7
C105 C104 C103 119.5(3)
C105 C104 H104 120.3
C103 C104 H104 120.3
C104 C105 C106 120.3(3)
C104 C105 H105 119.8
C106 C105 H105 119.8
C105 C106 C101 120.5(3)
C105 C106 H106 119.7
C101 C106 H106 119.7
C108 C107 C112 118.9(3)
C108 C107 P4 119.1(2)
C112 C107 P4 122.0(3)
C107 C108 C109 120.7(4)
C107 C108 H108 119.6
C109 C108 H108 119.6
C110 C109 C108 119.3(4)
C110 C109 H109 120.3
C108 C109 H109 120.3
C111 C110 C109 120.6(4)
C111 C110 H110 119.7
C109 C110 H110 119.7
C110 C111 C112 120.1(4)
C110 C111 H111 120.0
C112 C111 H111 120.0
C111 C112 C107 120.4(4)
C111 C112 H112 119.8
C107 C112 H112 119.8
O11 C113 C121 108.1(2)
O11 C113 C115 106.26(19)
C121 C113 C115 109.3(2)
O11 C113 C114 103.1(2)
C121 C113 C114 116.5(2)
C115 C113 C114 112.9(2)
O12 C114 C127 106.9(2)
O12 C114 C133 105.9(2)
C127 C114 C133 109.9(2)
O12 C114 C113 105.0(2)
C127 C114 C113 116.9(2)
C133 C114 C113 111.5(2)
C116 C115 C120 120.0
C116 C115 C113 119.75(14)
C120 C115 C113 119.99(14)
C115 C116 C117 120.0
C115 C116 H116 120.0
C117 C116 H116 120.0
C118 C117 C116 120.0
C118 C117 H117 120.0
C116 C117 H117 120.0
C119 C118 C117 120.0
C119 C118 H118 120.0
C117 C118 H118 120.0
C118 C119 C120 120.0
C118 C119 H119 120.0
C120 C119 H119 120.0
C119 C120 C115 120.0
C119 C120 H120 120.0
C115 C120 H120 120.0
C122 C121 C126 117.8(3)
C122 C121 C113 120.7(3)
C126 C121 C113 121.5(3)
C121 C122 C123 121.1(3)
C121 C122 H122 119.4
C123 C122 H122 119.4
C124 C123 C122 120.3(3)
C124 C123 H123 119.9
C122 C123 H123 119.9
C125 C124 C123 119.6(3)
C125 C124 H124 120.2
C123 C124 H124 120.2
C124 C125 C126 120.6(3)
C124 C125 H125 119.7
C126 C125 H125 119.7
C125 C126 C121 120.6(3)
C125 C126 H126 119.7
C121 C126 H126 119.7
C128 C127 C132 118.5(3)
C128 C127 C114 118.2(3)
C132 C127 C114 123.1(3)
C127 C128 C129 120.6(4)
C127 C128 H128 119.7
C129 C128 H128 119.7
C130 C129 C128 120.2(5)
C130 C129 H129 119.9
C128 C129 H129 119.9
C131 C130 C129 119.6(4)
C131 C130 H130 120.2
C129 C130 H130 120.2
C130 C131 C132 120.0(4)
C130 C131 H131 120.0
C132 C131 H131 120.0
C127 C132 C131 121.2(4)
C127 C132 H132 119.4
C131 C132 H132 119.4
C138 C133 C134 118.2(3)
C138 C133 C114 122.1(3)
C134 C133 C114 119.7(2)
C135 C134 C133 120.9(3)
C135 C134 H134 119.6
C133 C134 H134 119.6
C136 C135 C134 120.3(3)
C136 C135 H135 119.9
C134 C135 H135 119.9
C135 C136 C137 119.4(3)
C135 C136 H136 120.3
C137 C136 H136 120.3
C136 C137 C138 120.4(3)
C136 C137 H137 119.8
C138 C137 H137 119.8
C133 C138 C137 121.0(3)
C133 C138 H138 119.5
C137 C138 H138 119.5
O13 C139 C144 120.6(2)
O13 C139 C140 117.9(3)
C144 C139 C140 121.4(2)
C141 C140 C139 116.6(3)
C141 C140 C151 119.5(3)
C139 C140 C151 123.9(3)
C142 C141 C140 122.4(3)
C142 C141 H141 118.8
C140 C141 H141 118.8
O14 C142 C141 124.9(3)
O14 C142 C143 115.0(3)
C141 C142 C143 120.0(3)
C142 C143 C144 119.9(3)
C142 C143 H143 120.0
C144 C143 H143 120.0
C143 C144 C139 119.5(2)
C143 C144 C145 116.0(3)
C139 C144 C145 124.4(2)
C146 C145 C150 119.3(2)
C146 C145 C144 119.7(2)
C150 C145 C144 120.9(2)
C145 C146 C147 119.9(2)
C145 C146 H146 120.0
C147 C146 H146 120.0
O15 C147 C148 124.9(3)
O15 C147 C146 115.0(2)
C148 C147 C146 120.1(2)
C147 C148 C149 121.9(3)
C147 C148 H148 119.1
C149 C148 H148 119.1
C150 C149 C148 116.7(2)
C150 C149 C157 122.7(2)
C148 C149 C157 120.5(3)
O18 C150 C149 119.3(2)
O18 C150 C145 118.9(2)
C149 C150 C145 121.8(2)
C154 C151 C152 110.2(3)
C154 C151 C140 110.7(3)
C152 C151 C140 111.1(3)
C154 C151 C153 107.4(3)
C152 C151 C153 105.9(3)
C140 C151 C153 111.3(3)
C151 C152 H15A 109.5
C151 C152 H15B 109.5
H15A C152 H15B 109.5
C151 C152 H15C 109.5
H15A C152 H15C 109.5
H15B C152 H15C 109.5
C151 C153 H15D 109.5
C151 C153 H15E 109.5
H15D C153 H15E 109.5
C151 C153 H15F 109.5
H15D C153 H15F 109.5
H15E C153 H15F 109.5
C151 C154 H15G 109.5
C151 C154 H15H 109.5
H15G C154 H15H 109.5
C151 C154 H15I 109.5
H15G C154 H15I 109.5
H15H C154 H15I 109.5
O14 C155 H15J 109.5
O14 C155 H15K 109.5
H15J C155 H15K 109.5
O14 C155 H15L 109.5
H15J C155 H15L 109.5
H15K C155 H15L 109.5
O15 C156 H15M 109.5
O15 C156 H15N 109.5
H15M C156 H15N 109.5
O15 C156 H15O 109.5
H15M C156 H15O 109.5
H15N C156 H15O 109.5
C160 C157 C158 106.3(2)
C160 C157 C149 112.2(3)
C158 C157 C149 111.9(2)
C160 C157 C159 110.1(3)
C158 C157 C159 107.4(3)
C149 C157 C159 108.8(2)
C157 C158 H15P 109.5
C157 C158 H15Q 109.5
H15P C158 H15Q 109.5
C157 C158 H15R 109.5
H15P C158 H15R 109.5
H15Q C158 H15R 109.5
C157 C159 H15S 109.5
C157 C159 H15T 109.5
H15S C159 H15T 109.5
C157 C159 H15U 109.5
H15S C159 H15U 109.5
H15T C159 H15U 109.5
C157 C160 H16A 109.5
C157 C160 H16B 109.5
H16A C160 H16B 109.5
C157 C160 H16C 109.5
H16A C160 H16C 109.5
H16B C160 H16C 109.5
O16 C161 C163 106.1(2)
O16 C161 C169 108.0(2)
C163 C161 C169 110.7(2)
O16 C161 C162 103.63(19)
C163 C161 C162 113.4(2)
C169 C161 C162 114.2(2)
O17 C162 C181 107.8(2)
O17 C162 C175 105.6(2)
C181 C162 C175 110.2(2)
O17 C162 C161 104.14(19)
C181 C162 C161 116.1(2)
C175 C162 C161 112.2(2)
C168 C163 C164 118.3(3)
C168 C163 C161 120.5(3)
C164 C163 C161 121.3(3)
C165 C164 C163 120.7(3)
C165 C164 H164 119.6
C163 C164 H164 119.6
C166 C165 C164 120.7(3)
C166 C165 H165 119.7
C164 C165 H165 119.7
C165 C166 C167 118.7(3)
C165 C166 H166 120.6
C167 C166 H166 120.6
C168 C167 C166 120.9(4)
C168 C167 H167 119.6
C166 C167 H167 119.6
C163 C168 C167 120.7(3)
C163 C168 H168 119.7
C167 C168 H168 119.7
C174 C169 C170 117.7(3)
C174 C169 C161 121.6(3)
C170 C169 C161 120.7(3)
C171 C170 C169 121.2(3)
C171 C170 H170 119.4
C169 C170 H170 119.4
C172 C171 C170 120.6(4)
C172 C171 H171 119.7
C170 C171 H171 119.7
C171 C172 C173 118.9(3)
C171 C172 H172 120.6
C173 C172 H172 120.6
C172 C173 C174 120.8(3)
C172 C173 H173 119.6
C174 C173 H173 119.6
C169 C174 C173 120.8(3)
C169 C174 H174 119.6
C173 C174 H174 119.6
C176 C175 C180 120.0
C176 C175 C162 118.47(17)
C180 C175 C162 121.52(17)
C177 C176 C175 120.0
C177 C176 H176 120.0
C175 C176 H176 120.0
C176 C177 C178 120.0
C176 C177 H177 120.0
C178 C177 H177 120.0
C177 C178 C179 120.0
C177 C178 H178 120.0
C179 C178 H178 120.0
C180 C179 C178 120.0
C180 C179 H179 120.0
C178 C179 H179 120.0
C179 C180 C175 120.0
C179 C180 H180 120.0
C175 C180 H180 120.0
C20 O2 P2 117.82(17)
C21 O3 P2 118.67(17)
C46 O4 P2 129.59(17)
C49 O5 C62 116.8(3)
C54 O6 C63 115.6(3)
C68 O7 P3 118.27(16)
C69 O8 P3 118.24(17)
C57 O9 P3 124.14(17)
C113 O11 P6 117.13(17)
C114 O12 P6 116.84(18)
C139 O13 P6 127.78(16)
C142 O14 C155 117.0(3)
C147 O15 C156 117.2(2)
C161 O16 P5 118.77(16)
C162 O17 P5 118.79(15)
C150 O18 P5 122.75(17)
C8 P1 C2 102.39(9)
C8 P1 C14 102.36(9)
C2 P1 C14 99.09(9)
C8 P1 Rh1 116.38(7)
C2 P1 Rh1 114.35(7)
C14 P1 Rh1 119.52(7)
O3 P2 O2 93.57(10)
O3 P2 O4 102.08(10)
O2 P2 O4 97.60(10)
O3 P2 Rh1 122.83(7)
O2 P2 Rh1 120.72(7)
O4 P2 Rh1 115.15(7)
O8 P3 O7 93.33(9)
O8 P3 O9 102.00(10)
O7 P3 O9 98.97(11)
O8 P3 Rh1 123.67(8)
O7 P3 Rh1 118.87(7)
O9 P3 Rh1 115.28(7)
C107 P4 C101 102.62(14)
C107 P4 C95 102.58(11)
C101 P4 C95 99.81(11)
C107 P4 Rh2 116.69(10)
C101 P4 Rh2 113.21(9)
C95 P4 Rh2 119.36(6)
O16 P5 O17 93.19(9)
O16 P5 O18 102.91(10)
O17 P5 O18 98.55(11)
O16 P5 Rh2 122.23(8)
O17 P5 Rh2 120.32(8)
O18 P5 Rh2 115.10(7)
O11 P6 O12 93.41(10)
O11 P6 O13 103.04(10)
O12 P6 O13 97.12(10)
O11 P6 Rh2 120.49(7)
O12 P6 Rh2 122.85(8)
O13 P6 Rh2 115.26(7)
C1 Rh1 P2 99.50(9)
C1 Rh1 P3 99.19(9)
P2 Rh1 P3 117.18(2)
C1 Rh1 P1 94.90(9)
P2 Rh1 P1 120.36(2)
P3 Rh1 P1 116.96(3)
C1 Rh1 H1 173.7(16)
P2 Rh1 H1 86.8(15)
P3 Rh1 H1 78.3(15)
P1 Rh1 H1 81.2(15)
C94 Rh2 P6 101.63(9)
C94 Rh2 P5 98.77(10)
P6 Rh2 P5 117.99(2)
C94 Rh2 P4 95.09(9)
P6 Rh2 P4 118.93(2)
P5 Rh2 P4 116.62(3)
C94 Rh2 H2 176.3(15)
P6 Rh2 H2 82.1(15)
P5 Rh2 H2 79.1(15)
P4 Rh2 H2 83.2(15)
C191 O20 C193 105.9(7)
C191 C192 H19D 109.5
C191 C192 H19E 109.5
H19D C192 H19E 109.5
C191 C192 H19F 109.5
H19D C192 H19F 109.5
H19E C192 H19F 109.5
O20 C191 C192 104.1(8)
O20 C191 H19G 110.9
C192 C191 H19G 110.9
O20 C191 H19H 110.9
C192 C191 H19H 110.9
H19G C191 H19H 109.0
O20 C193 C194 106.7(10)
O20 C193 H19I 110.4
C194 C193 H19I 110.4
O20 C193 H19J 110.4
C194 C193 H19J 110.4
H19I C193 H19J 108.6
C193 C194 H19K 109.5
C193 C194 H19L 109.5
H19K C194 H19L 109.5
C193 C194 H19M 109.5
H19K C194 H19M 109.5
H19L C194 H19M 109.5

loop_
_geom_bond_atom_site_label_1
_geom_bond_atom_site_label_2
_geom_bond_distance
C181 C182 1.3900
C181 C186 1.3900
C181 C162 1.528(4)
C182 C183 1.3900
C182 H182 0.9500
C183 C184 1.3900
C183 H183 0.9500
C184 C185 1.3900
C184 H184 0.9500
C185 C186 1.3900
C185 H185 0.9500
C186 H186 0.9500
O19 C187 1.417(2)
O19 C189 1.417(2)
C187 C188 1.517(2)
C187 H18A 0.9900
C187 H18B 0.9900
C188 H18C 0.9800
C188 H18D 0.9800
C188 H18E 0.9800
C189 C190 1.518(2)
C189 H18F 0.9900
C189 H18G 0.9900
C190 H19A 0.9800
C190 H19B 0.9800
C190 H19C 0.9800
C1 O1 1.145(4)
C1 Rh1 1.914(4)
C2 C3 1.3900
C2 C7 1.3900
C2 P1 1.8483(15)
C3 C4 1.3900
C3 H3 0.9500
C4 C5 1.3900
C4 H4 0.9500
C5 C6 1.3900
C5 H5 0.9500
C6 C7 1.3900
C6 H6 0.9500
C7 H7 0.9500
C8 C9 1.3900
C8 C13 1.3900
C8 P1 1.8423(16)
C9 C10 1.3900
C9 H9 0.9500
C10 C11 1.3900
C10 H10 0.9500
C11 C12 1.3900
C11 H11 0.9500
C12 C13 1.3900
C12 H12 0.9500
C13 H13 0.9500
C14 C15 1.3900
C14 C19 1.3900
C14 P1 1.8514(15)
C15 C16 1.3900
C15 H15 0.9500
C16 C17 1.3900
C16 H16 0.9500
C17 C18 1.3900
C17 H17 0.9500
C18 C19 1.3900
C18 H18 0.9500
C19 H19 0.9500
C20 O2 1.461(3)
C20 C28 1.539(3)
C20 C22 1.540(4)
C20 C21 1.619(4)
C21 O3 1.456(3)
C21 C40 1.530(4)
C21 C34 1.548(4)
C22 C27 1.381(4)
C22 C23 1.395(4)
C23 C24 1.389(4)
C23 H23 0.9500
C24 C25 1.387(4)
C24 H24 0.9500
C25 C26 1.373(5)
C25 H25 0.9500
C26 C27 1.395(4)
C26 H26 0.9500
C27 H27 0.9500
C28 C29 1.3900
C28 C33 1.3900
C29 C30 1.3900
C29 H29 0.9500
C30 C31 1.3900
C30 H30 0.9500
C31 C32 1.3900
C31 H31 0.9500
C32 C33 1.3900
C32 H32 0.9500
C33 H33 0.9500
C34 C35 1.392(4)
C34 C39 1.394(4)
C35 C36 1.393(4)
C35 H35 0.9500
C36 C37 1.384(5)
C36 H36 0.9500
C37 C38 1.375(5)
C37 H37 0.9500
C38 C39 1.389(4)
C38 H38 0.9500
C39 H39 0.9500
C40 C45 1.386(4)
C40 C41 1.398(4)
C41 C42 1.381(5)
C41 H41 0.9500
C42 C43 1.381(5)
C42 H42 0.9500
C43 C44 1.387(5)
C43 H43 0.9500
C44 C45 1.388(4)
C44 H44 0.9500
C45 H45 0.9500
C46 C51 1.386(4)
C46 O4 1.404(3)
C46 C47 1.410(4)
C47 C48 1.395(4)
C47 C58 1.533(5)
C48 C49 1.368(5)
C48 H48 0.9500
C49 C50 1.378(4)
C49 O5 1.388(3)
C50 C51 1.406(4)
C50 H50 0.9500
C51 C52 1.498(4)
C52 C57 1.395(4)
C52 C53 1.398(4)
C53 C54 1.378(4)
C53 H53 0.9500
C54 O6 1.382(3)
C54 C55 1.393(4)
C55 C56 1.393(4)
C55 H55 0.9500
C56 C57 1.405(4)
C56 C64 1.533(4)
C57 O9 1.395(3)
C58 C61 1.532(4)
C58 C60 1.535(5)
C58 C59 1.544(5)
C59 H59A 0.9800
C59 H59B 0.9800
C59 H59C 0.9800
C60 H60A 0.9800
C60 H60B 0.9800
C60 H60C 0.9800
C61 H61A 0.9800
C61 H61B 0.9800
C61 H61C 0.9800
C62 O5 1.413(5)
C62 H62A 0.9800
C62 H62B 0.9800
C62 H62C 0.9800
C63 O6 1.440(4)
C63 H63A 0.9800
C63 H63B 0.9800
C63 H63C 0.9800
C64 C65 1.530(5)
C64 C66 1.537(4)
C64 C67 1.538(4)
C65 H65A 0.9800
C65 H65B 0.9800
C65 H65C 0.9800
C66 H66A 0.9800
C66 H66B 0.9800
C66 H66C 0.9800
C67 H67A 0.9800
C67 H67B 0.9800
C67 H67C 0.9800
C68 O7 1.456(3)
C68 C70 1.529(3)
C68 C76 1.560(3)
C68 C69 1.631(4)
C69 O8 1.462(3)
C69 C88 1.525(4)
C69 C82 1.553(3)
C70 C71 1.3900
C70 C75 1.3900
C71 C72 1.3900
C71 H71 0.9500
C72 C73 1.3900
C72 H72 0.9500
C73 C74 1.3900
C73 H73 0.9500
C74 C75 1.3900
C74 H74 0.9500
C75 H75 0.9500
C76 C77 1.3900
C76 C81 1.3900
C77 C78 1.3900
C77 H77 0.9500
C78 C79 1.3900
C78 H78 0.9500
C79 C80 1.3900
C79 H79 0.9500
C80 C81 1.3900
C80 H80 0.9500
C81 H81 0.9500
C82 C83 1.3900
C82 C87 1.3900
C83 C84 1.3900
C83 H83 0.9500
C84 C85 1.3900
C84 H84 0.9500
C85 C86 1.3900
C85 H85 0.9500
C86 C87 1.3900
C86 H86 0.9500
C87 H87 0.9500
C88 C93 1.382(5)
C88 C89 1.403(4)
C89 C90 1.384(5)
C89 H89 0.9500
C90 C91 1.380(6)
C90 H90 0.9500
C91 C92 1.378(6)
C91 H91 0.9500
C92 C93 1.379(5)
C92 H92 0.9500
C93 H93 0.9500
C94 O10 1.145(4)
C94 Rh2 1.907(3)
C95 C96 1.3900
C95 C100 1.3900
C95 P4 1.8455(14)
C96 C97 1.3900
C96 H96 0.9500
C97 C98 1.3900
C97 H97 0.9500
C98 C99 1.3900
C98 H98 0.9500
C99 C100 1.3900
C99 H99 0.9500
C100 H100 0.9500
C101 C102 1.384(4)
C101 C106 1.389(4)
C101 P4 1.838(3)
C102 C103 1.391(4)
C102 H102 0.9500
C103 C104 1.377(5)
C103 H103 0.9500
C104 C105 1.376(5)
C104 H104 0.9500
C105 C106 1.387(4)
C105 H105 0.9500
C106 H106 0.9500
C107 C108 1.385(5)
C107 C112 1.400(4)
C107 P4 1.832(3)
C108 C109 1.390(5)
C108 H108 0.9500
C109 C110 1.385(6)
C109 H109 0.9500
C110 C111 1.376(6)
C110 H110 0.9500
C111 C112 1.378(5)
C111 H111 0.9500
C112 H112 0.9500
C113 O11 1.460(3)
C113 C121 1.545(4)
C113 C115 1.548(3)
C113 C114 1.608(4)
C114 O12 1.462(3)
C114 C127 1.536(4)
C114 C133 1.549(4)
C115 C116 1.3900
C115 C120 1.3900
C116 C117 1.3900
C116 H116 0.9500
C117 C118 1.3900
C117 H117 0.9500
C118 C119 1.3900
C118 H118 0.9500
C119 C120 1.3900
C119 H119 0.9500
C120 H120 0.9500
C121 C122 1.384(4)
C121 C126 1.398(4)
C122 C123 1.395(4)
C122 H122 0.9500
C123 C124 1.373(5)
C123 H123 0.9500
C124 C125 1.370(5)
C124 H124 0.9500
C125 C126 1.394(4)
C125 H125 0.9500
C126 H126 0.9500
C127 C128 1.383(5)
C127 C132 1.387(5)
C128 C129 1.403(5)
C128 H128 0.9500
C129 C130 1.382(7)
C129 H129 0.9500
C130 C131 1.380(7)
C130 H130 0.9500
C131 C132 1.392(5)
C131 H131 0.9500
C132 H132 0.9500
C133 C138 1.381(4)
C133 C134 1.391(4)
C134 C135 1.389(4)
C134 H134 0.9500
C135 C136 1.376(4)
C135 H135 0.9500
C136 C137 1.380(5)
C136 H136 0.9500
C137 C138 1.389(4)
C137 H137 0.9500
C138 H138 0.9500
C139 O13 1.393(3)
C139 C144 1.395(4)
C139 C140 1.409(4)
C140 C141 1.408(4)
C140 C151 1.543(5)
C141 C142 1.368(5)
C141 H141 0.9500
C142 O14 1.367(3)
C142 C143 1.386(4)
C143 C144 1.394(4)
C143 H143 0.9500
C144 C145 1.494(4)
C145 C146 1.386(4)
C145 C150 1.409(4)
C146 C147 1.394(4)
C146 H146 0.9500
C147 O15 1.367(3)
C147 C148 1.384(4)
C148 C149 1.407(4)
C148 H148 0.9500
C149 C150 1.405(4)
C149 C157 1.541(4)
C150 O18 1.390(3)
C151 C154 1.527(5)
C151 C152 1.528(5)
C151 C153 1.544(4)
C152 H15A 0.9800
C152 H15B 0.9800
C152 H15C 0.9800
C153 H15D 0.9800
C153 H15E 0.9800
C153 H15F 0.9800
C154 H15G 0.9800
C154 H15H 0.9800
C154 H15I 0.9800
C155 O14 1.417(4)
C155 H15J 0.9800
C155 H15K 0.9800
C155 H15L 0.9800
C156 O15 1.425(4)
C156 H15M 0.9800
C156 H15N 0.9800
C156 H15O 0.9800
C157 C160 1.525(4)
C157 C158 1.536(4)
C157 C159 1.542(4)
C158 H15P 0.9800
C158 H15Q 0.9800
C158 H15R 0.9800
C159 H15S 0.9800
C159 H15T 0.9800
C159 H15U 0.9800
C160 H16A 0.9800
C160 H16B 0.9800
C160 H16C 0.9800
C161 O16 1.455(3)
C161 C163 1.530(4)
C161 C169 1.542(4)
C161 C162 1.642(4)
C162 O17 1.456(3)
C162 C175 1.548(4)
C163 C168 1.382(4)
C163 C164 1.399(4)
C164 C165 1.383(5)
C164 H164 0.9500
C165 C166 1.379(5)
C165 H165 0.9500
C166 C167 1.387(5)
C166 H166 0.9500
C167 C168 1.384(5)
C167 H167 0.9500
C168 H168 0.9500
C169 C174 1.390(4)
C169 C170 1.391(5)
C170 C171 1.388(5)
C170 H170 0.9500
C171 C172 1.378(5)
C171 H171 0.9500
C172 C173 1.379(5)
C172 H172 0.9500
C173 C174 1.391(5)
C173 H173 0.9500
C174 H174 0.9500
C175 C176 1.3900
C175 C180 1.3900
C176 C177 1.3900
C176 H176 0.9500
C177 C178 1.3900
C177 H177 0.9500
C178 C179 1.3900
C178 H178 0.9500
C179 C180 1.3900
C179 H179 0.9500
C180 H180 0.9500
O2 P2 1.622(2)
O3 P2 1.6135(19)
O4 P2 1.6412(18)
O7 P3 1.6150(19)
O8 P3 1.6117(19)
O9 P3 1.639(2)
O11 P6 1.6130(19)
O12 P6 1.626(2)
O13 P6 1.6419(18)
O16 P5 1.6148(18)
O17 P5 1.6199(18)
O18 P5 1.646(2)
P1 Rh1 2.3221(7)
P2 Rh1 2.2447(7)
P3 Rh1 2.2569(7)
P4 Rh2 2.3209(7)
P5 Rh2 2.2555(7)
P6 Rh2 2.2553(7)
Rh1 H1 1.40(4)
Rh2 H2 1.40(4)
O20 C191 1.429(8)
O20 C193 1.433(8)
C192 C191 1.517(2)
C192 H19D 0.9800
C192 H19E 0.9800
C192 H19F 0.9800
C191 H19G 0.9900
C191 H19H 0.9900
C193 C194 1.519(2)
C193 H19I 0.9900
C193 H19J 0.9900
C194 H19K 0.9800
C194 H19L 0.9800
C194 H19M 0.9800

loop_
_platon_squeeze_void_nr
_platon_squeeze_void_average_x
_platon_squeeze_void_average_y
_platon_squeeze_void_average_z
_platon_squeeze_void_volume
_platon_squeeze_void_count_electrons
1 0.500 0.500 0.498 1790.2 213.6
